data_4086395
loop_
_publ_author_name
'Yang, Dandan'
'Tang, Yungang'
'Song, Haibin'
'Wang, Baiquan'

_publ_section_title
;
 Synthesis, Structures, and Norbornene Polymerization Behavior of
 Palladium Complexes Bearing Tridentateo-Aryloxide-N-heterocyclic Carbene
 Ligands
;
_journal_issue 10
_journal_name_full Organometallics
_journal_page_first 1392
_journal_paper_doi 10.1021/acs.organomet.5b01006
_journal_volume 35
_journal_year 2016
_chemical_formula_sum 'C19.5 H20.5 Cl2.5 N3 O Pd'
_chemical_formula_weight 507.91
_chemical_name_systematic
; 
 ? 
;
_space_group_IT_number 2
_symmetry_cell_setting triclinic
_symmetry_space_group_name_Hall '-P 1'
_symmetry_space_group_name_H-M 'P -1'
_atom_sites_solution_hydrogens geom
_atom_sites_solution_primary direct
_atom_sites_solution_secondary difmap
_audit_creation_method SHELXL-97
_cell_angle_alpha 76.799(5)
_cell_angle_beta 83.368(6)
_cell_angle_gamma 83.069(6)
_cell_formula_units_Z 12
_cell_length_a 14.918(2)
_cell_length_b 20.541(3)
_cell_length_c 21.377(3)
_cell_measurement_reflns_used 22836
_cell_measurement_temperature 113(2)
_cell_measurement_theta_max 27.9
_cell_measurement_theta_min 1.6
_cell_volume 6304.6(15)
_computing_cell_refinement CrystalClear
_computing_data_collection CrystalClear
_computing_data_reduction CrystalClear
_computing_molecular_graphics 'Bruker SHELXTL'
_computing_publication_material 'CrystalStructure 3.8'
_computing_structure_refinement 'SHELXL-97 (Sheldrick, 1997)'
_computing_structure_solution 'SHELXS-97 (Sheldrick, 1990)'
_diffrn_ambient_temperature 113(2)
_diffrn_detector_area_resol_mean 14.22
_diffrn_measured_fraction_theta_full 0.999
_diffrn_measured_fraction_theta_max 0.999
_diffrn_measurement_device_type 'Rigaku Saturn724 CCD'
_diffrn_measurement_method '\w and \f scans'
_diffrn_radiation_monochromator graphite
_diffrn_radiation_source 'fine-focus sealed tube'
_diffrn_radiation_type MoK\a
_diffrn_radiation_wavelength 0.71073
_diffrn_reflns_av_R_equivalents 0.0378
_diffrn_reflns_av_sigmaI/netI 0.0428
_diffrn_reflns_limit_h_max 17
_diffrn_reflns_limit_h_min -17
_diffrn_reflns_limit_k_max 24
_diffrn_reflns_limit_k_min -24
_diffrn_reflns_limit_l_max 25
_diffrn_reflns_limit_l_min -25
_diffrn_reflns_number 65882
_diffrn_reflns_theta_full 25.02
_diffrn_reflns_theta_max 25.02
_diffrn_reflns_theta_min 1.57
_diffrn_standards_decay_% 0
_diffrn_standards_interval_count 0
_diffrn_standards_interval_time 0
_diffrn_standards_number 0
_exptl_absorpt_coefficient_mu 1.215
_exptl_absorpt_correction_T_max 0.8483
_exptl_absorpt_correction_T_min 0.7932
_exptl_absorpt_correction_type multi-scan
_exptl_absorpt_process_details CrystalClear
_exptl_crystal_colour Colorless
_exptl_crystal_density_diffrn 1.605
_exptl_crystal_density_method 'not measured'
_exptl_crystal_description Prism
_exptl_crystal_F_000 3060
_exptl_crystal_size_max 0.20
_exptl_crystal_size_mid 0.18
_exptl_crystal_size_min 0.14
_refine_diff_density_max 1.470
_refine_diff_density_min -1.693
_refine_diff_density_rms 0.099
_refine_ls_extinction_method none
_refine_ls_goodness_of_fit_ref 1.081
_refine_ls_hydrogen_treatment mixed
_refine_ls_matrix_type full
_refine_ls_number_parameters 1477
_refine_ls_number_reflns 22249
_refine_ls_number_restraints 27
_refine_ls_restrained_S_all 1.098
_refine_ls_R_factor_all 0.0442
_refine_ls_R_factor_gt 0.0395
_refine_ls_shift/su_max 0.004
_refine_ls_shift/su_mean 0.000
_refine_ls_structure_factor_coef Fsqd
_refine_ls_weighting_details 'calc w=1/[\s^2^(Fo^2^)+(0.0403P)^2^+14.0630P] where P=(Fo^2^+2Fc^2^)/3'
_refine_ls_weighting_scheme calc
_refine_ls_wR_factor_gt 0.0970
_refine_ls_wR_factor_ref 0.0994
_reflns_number_gt 20322
_reflns_number_total 22249
_reflns_threshold_expression >2sigma(I)
_cod_data_source_file om5b01006_si_002.cif
_cod_data_source_block m111012b
_cod_depositor_comments
;
The following automatic conversions were performed:

'_symmetry_cell_setting' value 'Triclinic' changed to 'triclinic'
according to
/usr/data/users/saulius/crontab/automatic-downloads/rss-feeds/ACS/lib/dictionaries/cif_core.dic
dictionary named 'cif_core.dic' version 2.4.2 from 2011-04-26.

Automatic conversion script
Id: cif_fix_values 4268 2015-11-12 08:31:59Z antanas 

 Adding full bibliography for 4086395--4086398.cif.
;
_cod_original_cell_volume 6304.6(16)
_cod_original_sg_symbol_H-M P-1
_cod_original_formula_sum 'C19.50 H20.50 Cl2.50 N3 O Pd'
_cod_database_code 4086395
_platon_squeeze_void_probe_radius 1.20

loop_
_symmetry_equiv_pos_as_xyz
'x, y, z'
'-x, -y, -z'

loop_
_atom_site_label
_atom_site_type_symbol
_atom_site_fract_x
_atom_site_fract_y
_atom_site_fract_z
_atom_site_U_iso_or_equiv
_atom_site_adp_type
_atom_site_occupancy
_atom_site_symmetry_multiplicity
_atom_site_calc_flag
_atom_site_refinement_flags
Pd1 Pd 0.08574(2) 0.630309(15) 0.445836(14) 0.01547(7) Uani 1 1 d .
Pd2 Pd 0.49037(2) 0.749440(15) 0.362584(16) 0.01907(8) Uani 1 1 d .
Pd3 Pd 0.00795(2) 0.769431(15) 0.174501(15) 0.01699(8) Uani 1 1 d .
Pd4 Pd 0.67299(2) 0.534029(15) 0.336025(14) 0.01422(7) Uani 1 1 d .
Pd5 Pd 0.87238(2) 0.022432(15) 0.827749(14) 0.01589(8) Uani 1 1 d .
Pd6 Pd 0.61334(2) 0.878185(15) 0.060808(15) 0.01582(7) Uani 1 1 d .
Cl1 Cl -0.05070(6) 0.70313(5) 0.43151(5) 0.0209(2) Uani 1 1 d .
Cl2 Cl 0.33678(7) 0.73268(5) 0.40341(5) 0.0241(2) Uani 1 1 d .
Cl3 Cl -0.13538(7) 0.78613(5) 0.12918(5) 0.0231(2) Uani 1 1 d .
Cl4 Cl 0.54892(6) 0.46827(5) 0.37252(5) 0.0187(2) Uani 1 1 d .
Cl5 Cl 1.00258(7) -0.04427(5) 0.86974(5) 0.0216(2) Uani 1 1 d .
Cl6 Cl 0.49621(7) 0.80428(5) 0.08310(5) 0.0220(2) Uani 1 1 d .
O1 O 0.10813(18) 0.63364(13) 0.35058(13) 0.0184(6) Uani 1 1 d .
O2 O 0.4886(2) 0.80963(15) 0.42417(16) 0.0287(7) Uani 1 1 d .
O3 O 0.04476(19) 0.69920(15) 0.12361(15) 0.0249(7) Uani 1 1 d .
O4 O 0.69776(19) 0.48995(14) 0.26083(13) 0.0204(6) Uani 1 1 d .
O5 O 0.88415(19) -0.02698(14) 0.75585(13) 0.0208(6) Uani 1 1 d .
O6 O 0.60155(19) 0.88494(14) 0.15336(13) 0.0203(6) Uani 1 1 d .
N1 N 0.2547(2) 0.54896(16) 0.41492(16) 0.0162(7) Uani 1 1 d .
N2 N 0.2557(2) 0.58511(16) 0.50185(15) 0.0163(7) Uani 1 1 d .
N3 N 0.0655(2) 0.61338(17) 0.54425(16) 0.0186(7) Uani 1 1 d .
N4 N 0.6743(2) 0.78114(17) 0.37596(17) 0.0224(8) Uani 1 1 d .
N5 N 0.6660(2) 0.75312(17) 0.28515(17) 0.0220(8) Uani 1 1 d .
N6 N 0.4966(2) 0.68946(17) 0.29574(16) 0.0194(8) Uani 1 1 d .
N7 N 0.2063(2) 0.73348(17) 0.16709(16) 0.0185(7) Uani 1 1 d .
N8 N 0.1563(2) 0.77213(17) 0.25207(16) 0.0192(7) Uani 1 1 d .
N9 N -0.0274(2) 0.83795(16) 0.23309(16) 0.0167(7) Uani 1 1 d .
N10 N 0.8174(2) 0.59308(16) 0.24200(16) 0.0165(7) Uani 1 1 d .
N11 N 0.8376(2) 0.59564(17) 0.33998(16) 0.0177(7) Uani 1 1 d .
N12 N 0.6576(2) 0.58186(16) 0.41153(15) 0.0157(7) Uani 1 1 d .
N13 N 0.7373(2) 0.07632(17) 0.73448(16) 0.0192(7) Uani 1 1 d .
N14 N 0.6870(2) 0.08506(17) 0.83083(16) 0.0180(7) Uani 1 1 d .
N15 N 0.8508(2) 0.07679(16) 0.89872(16) 0.0171(7) Uani 1 1 d .
N16 N 0.7434(2) 0.96493(16) 0.08504(16) 0.0180(7) Uani 1 1 d .
N17 N 0.7885(2) 0.92073(17) 0.00333(16) 0.0174(7) Uani 1 1 d .
N18 N 0.6239(2) 0.88379(17) -0.03637(16) 0.0198(7) Uani 1 1 d .
C1 C 0.1572(3) 0.5857(2) 0.32595(19) 0.0180(9) Uani 1 1 d .
C2 C 0.1439(3) 0.5790(2) 0.2639(2) 0.0206(9) Uani 1 1 d .
H2 H 0.1018 0.6105 0.2399 0.025 Uiso 1 1 calc R
C3 C 0.1897(3) 0.5284(2) 0.2363(2) 0.0225(9) Uani 1 1 d .
H3 H 0.1785 0.5263 0.1940 0.027 Uiso 1 1 calc R
C4 C 0.2525(3) 0.4799(2) 0.2693(2) 0.0228(9) Uani 1 1 d .
C5 C 0.2700(3) 0.4873(2) 0.3292(2) 0.0212(9) Uani 1 1 d .
H5 H 0.3131 0.4561 0.3526 0.025 Uiso 1 1 calc R
C6 C 0.2257(3) 0.5396(2) 0.35624(19) 0.0169(8) Uani 1 1 d .
C7 C 0.2990(3) 0.4224(2) 0.2385(2) 0.0292(10) Uani 1 1 d .
C8 C 0.3647(4) 0.3751(3) 0.2827(3) 0.0434(14) Uani 1 1 d .
H8A H 0.4121 0.4004 0.2909 0.065 Uiso 1 1 calc R
H8B H 0.3925 0.3389 0.2618 0.065 Uiso 1 1 calc R
H8C H 0.3314 0.3558 0.3237 0.065 Uiso 1 1 calc R
C9 C 0.2269(3) 0.3809(3) 0.2251(2) 0.0354(12) Uani 1 1 d .
H9A H 0.1906 0.3638 0.2654 0.053 Uiso 1 1 calc R
H9B H 0.2569 0.3430 0.2073 0.053 Uiso 1 1 calc R
H9C H 0.1875 0.4093 0.1940 0.053 Uiso 1 1 calc R
C10 C 0.3533(4) 0.4512(3) 0.1744(3) 0.0474(15) Uani 1 1 d .
H10A H 0.3129 0.4822 0.1457 0.071 Uiso 1 1 calc R
H10B H 0.3798 0.4144 0.1539 0.071 Uiso 1 1 calc R
H10C H 0.4019 0.4753 0.1829 0.071 Uiso 1 1 calc R
C11 C 0.3417(3) 0.5313(2) 0.4355(2) 0.0190(9) Uani 1 1 d .
H11 H 0.3910 0.5076 0.4153 0.023 Uiso 1 1 calc R
C12 C 0.3423(3) 0.55433(19) 0.48922(19) 0.0168(8) Uani 1 1 d .
H12 H 0.3923 0.5504 0.5141 0.020 Uiso 1 1 calc R
C13 C 0.2033(3) 0.5827(2) 0.45544(19) 0.0176(9) Uani 1 1 d .
C14 C 0.2260(3) 0.6230(2) 0.5520(2) 0.0201(9) Uani 1 1 d .
H14A H 0.2241 0.6718 0.5329 0.024 Uiso 1 1 calc R
H14B H 0.2697 0.6120 0.5853 0.024 Uiso 1 1 calc R
C15 C 0.1326(3) 0.6059(2) 0.5831(2) 0.0197(9) Uani 1 1 d .
C16 C 0.1180(3) 0.5813(2) 0.6494(2) 0.0242(10) Uani 1 1 d .
H16 H 0.1658 0.5773 0.6762 0.029 Uiso 1 1 calc R
C17 C 0.0331(3) 0.5628(2) 0.6759(2) 0.0289(10) Uani 1 1 d .
H17 H 0.0226 0.5448 0.7209 0.035 Uiso 1 1 calc R
C18 C -0.0356(3) 0.5707(2) 0.6362(2) 0.0282(10) Uani 1 1 d .
H18 H -0.0944 0.5586 0.6533 0.034 Uiso 1 1 calc R
C19 C -0.0172(3) 0.5965(2) 0.5711(2) 0.0242(10) Uani 1 1 d .
H19 H -0.0650 0.6027 0.5440 0.029 Uiso 1 1 calc R
C20 C 0.5580(3) 0.8085(2) 0.4592(2) 0.0280(10) Uani 1 1 d .
C21 C 0.5393(3) 0.8225(2) 0.5206(2) 0.0344(12) Uani 1 1 d .
H21 H 0.4778 0.8308 0.5365 0.041 Uiso 1 1 calc R
C22 C 0.6065(3) 0.8246(3) 0.5591(3) 0.0370(12) Uani 1 1 d .
H22 H 0.5901 0.8339 0.6007 0.044 Uiso 1 1 calc R
C23 C 0.6980(3) 0.8133(2) 0.5384(2) 0.0337(11) Uani 1 1 d .
C24 C 0.7177(3) 0.7991(2) 0.4770(2) 0.0270(10) Uani 1 1 d .
H24 H 0.7793 0.7909 0.4613 0.032 Uiso 1 1 calc R
C25 C 0.6498(3) 0.7968(2) 0.4383(2) 0.0235(9) Uani 1 1 d .
C26 C 0.7755(4) 0.8158(3) 0.5787(3) 0.0461(14) Uani 1 1 d .
C27 C 0.8360(5) 0.8705(4) 0.5408(4) 0.071(2) Uani 1 1 d .
H27A H 0.8552 0.8622 0.4977 0.107 Uiso 1 1 calc R
H27B H 0.8895 0.8693 0.5639 0.107 Uiso 1 1 calc R
H27C H 0.8015 0.9148 0.5369 0.107 Uiso 1 1 calc R
C28 C 0.8326(4) 0.7477(3) 0.5918(3) 0.0559(16) Uani 1 1 d .
H28A H 0.7946 0.7131 0.6163 0.084 Uiso 1 1 calc R
H28B H 0.8828 0.7503 0.6167 0.084 Uiso 1 1 calc R
H28C H 0.8570 0.7362 0.5507 0.084 Uiso 1 1 calc R
C29 C 0.7394(5) 0.8329(5) 0.6442(4) 0.093(3) Uani 1 1 d .
H29A H 0.7030 0.8765 0.6369 0.139 Uiso 1 1 calc R
H29B H 0.7905 0.8349 0.6684 0.139 Uiso 1 1 calc R
H29C H 0.7016 0.7982 0.6688 0.139 Uiso 1 1 calc R
C30 C 0.7607(3) 0.7825(2) 0.3426(2) 0.0266(10) Uani 1 1 d .
H30 H 0.8136 0.7936 0.3571 0.032 Uiso 1 1 calc R
C31 C 0.7550(3) 0.7654(2) 0.2868(2) 0.0270(10) Uani 1 1 d .
H31 H 0.8031 0.7621 0.2541 0.032 Uiso 1 1 calc R
C32 C 0.6169(3) 0.7627(2) 0.3401(2) 0.0214(9) Uani 1 1 d .
C33 C 0.6279(3) 0.7421(2) 0.2293(2) 0.0264(10) Uani 1 1 d .
H33A H 0.6780 0.7271 0.1996 0.032 Uiso 1 1 calc R
H33B H 0.5986 0.7854 0.2063 0.032 Uiso 1 1 calc R
C34 C 0.5592(3) 0.6910(2) 0.2447(2) 0.0204(9) Uani 1 1 d .
C35 C 0.5594(3) 0.6501(2) 0.2015(2) 0.0239(10) Uani 1 1 d .
H35 H 0.6032 0.6533 0.1653 0.029 Uiso 1 1 calc R
C36 C 0.4955(3) 0.6043(2) 0.2112(2) 0.0252(10) Uani 1 1 d .
H36 H 0.4951 0.5754 0.1823 0.030 Uiso 1 1 calc R
C37 C 0.4324(3) 0.6017(2) 0.2641(2) 0.0245(10) Uani 1 1 d .
H37 H 0.3876 0.5708 0.2723 0.029 Uiso 1 1 calc R
C38 C 0.4351(3) 0.6442(2) 0.3045(2) 0.0212(9) Uani 1 1 d .
H38 H 0.3913 0.6418 0.3407 0.025 Uiso 1 1 calc R
C39 C 0.1267(3) 0.6896(2) 0.0942(2) 0.0223(9) Uani 1 1 d .
C40 C 0.1357(3) 0.6600(3) 0.0406(2) 0.0337(12) Uani 1 1 d .
H40 H 0.0825 0.6488 0.0266 0.040 Uiso 1 1 calc R
C41 C 0.2187(3) 0.6463(3) 0.0068(3) 0.0379(12) Uani 1 1 d .
H41 H 0.2207 0.6262 -0.0293 0.045 Uiso 1 1 calc R
C42 C 0.2991(3) 0.6617(2) 0.0254(2) 0.0263(10) Uani 1 1 d .
C43 C 0.2915(3) 0.6919(2) 0.0776(2) 0.0206(9) Uani 1 1 d .
H43 H 0.3447 0.7043 0.0906 0.025 Uiso 1 1 calc R
C44 C 0.2083(3) 0.7047(2) 0.1119(2) 0.0211(9) Uani 1 1 d .
C45 C 0.3919(3) 0.6478(2) -0.0113(2) 0.0293(11) Uani 1 1 d .
C46 C 0.4646(3) 0.6217(3) 0.0353(3) 0.0449(14) Uani 1 1 d .
H46A H 0.4459 0.5818 0.0666 0.067 Uiso 1 1 calc R
H46B H 0.4728 0.6566 0.0581 0.067 Uiso 1 1 calc R
H46C H 0.5219 0.6100 0.0111 0.067 Uiso 1 1 calc R
C47 C 0.3901(4) 0.5946(4) -0.0505(4) 0.068(2) Uani 1 1 d .
H47A H 0.3494 0.6117 -0.0846 0.102 Uiso 1 1 calc R
H47B H 0.3685 0.5539 -0.0221 0.102 Uiso 1 1 calc R
H47C H 0.4514 0.5840 -0.0698 0.102 Uiso 1 1 calc R
C48 C 0.4199(4) 0.7136(3) -0.0555(3) 0.0632(19) Uani 1 1 d .
H48A H 0.4803 0.7055 -0.0774 0.095 Uiso 1 1 calc R
H48B H 0.4212 0.7472 -0.0297 0.095 Uiso 1 1 calc R
H48C H 0.3761 0.7303 -0.0877 0.095 Uiso 1 1 calc R
C49 C 0.2805(3) 0.7355(2) 0.2006(2) 0.0232(9) Uani 1 1 d .
H49 H 0.3421 0.7226 0.1881 0.028 Uiso 1 1 calc R
C50 C 0.2496(3) 0.7588(2) 0.2531(2) 0.0252(10) Uani 1 1 d .
H50 H 0.2847 0.7651 0.2852 0.030 Uiso 1 1 calc R
C51 C 0.1295(3) 0.75632(19) 0.19972(19) 0.0186(9) Uani 1 1 d .
C52 C 0.0932(3) 0.7872(2) 0.30518(19) 0.0221(9) Uani 1 1 d .
H52A H 0.1270 0.8031 0.3351 0.026 Uiso 1 1 calc R
H52B H 0.0682 0.7451 0.3292 0.026 Uiso 1 1 calc R
C53 C 0.0155(3) 0.8390(2) 0.28532(19) 0.0184(9) Uani 1 1 d .
C54 C -0.0137(3) 0.8835(2) 0.3248(2) 0.0229(9) Uani 1 1 d .
H54 H 0.0175 0.8825 0.3614 0.027 Uiso 1 1 calc R
C55 C -0.0878(3) 0.9293(2) 0.3113(2) 0.0260(10) Uani 1 1 d .
H55 H -0.1087 0.9599 0.3384 0.031 Uiso 1 1 calc R
C56 C -0.1310(3) 0.9299(2) 0.2577(2) 0.0256(10) Uani 1 1 d .
H56 H -0.1820 0.9614 0.2469 0.031 Uiso 1 1 calc R
C57 C -0.0997(3) 0.8846(2) 0.2197(2) 0.0221(9) Uani 1 1 d .
H57 H -0.1298 0.8858 0.1825 0.026 Uiso 1 1 calc R
C58 C 0.7201(3) 0.5273(2) 0.2019(2) 0.0186(9) Uani 1 1 d .
C59 C 0.6865(3) 0.5143(2) 0.1482(2) 0.0224(9) Uani 1 1 d .
H59 H 0.6487 0.4789 0.1541 0.027 Uiso 1 1 calc R
C60 C 0.7066(3) 0.5515(2) 0.0864(2) 0.0229(9) Uani 1 1 d .
H60 H 0.6825 0.5407 0.0512 0.027 Uiso 1 1 calc R
C61 C 0.7616(3) 0.6048(2) 0.0744(2) 0.0204(9) Uani 1 1 d .
C62 C 0.7964(3) 0.6173(2) 0.1277(2) 0.0191(9) Uani 1 1 d .
H62 H 0.8338 0.6530 0.1217 0.023 Uiso 1 1 calc R
C63 C 0.7779(3) 0.5794(2) 0.18935(19) 0.0173(8) Uani 1 1 d .
C64 C 0.7787(3) 0.6492(2) 0.0070(2) 0.0224(9) Uani 1 1 d .
C65 C 0.7066(3) 0.7102(3) 0.0003(3) 0.0406(13) Uani 1 1 d .
H65A H 0.6460 0.6947 0.0061 0.061 Uiso 1 1 calc R
H65B H 0.7159 0.7393 -0.0427 0.061 Uiso 1 1 calc R
H65C H 0.7120 0.7356 0.0331 0.061 Uiso 1 1 calc R
C66 C 0.8733(3) 0.6738(3) -0.0026(2) 0.0366(12) Uani 1 1 d .
H66A H 0.8773 0.7021 0.0280 0.055 Uiso 1 1 calc R
H66B H 0.8840 0.7000 -0.0468 0.055 Uiso 1 1 calc R
H66C H 0.9191 0.6351 0.0048 0.055 Uiso 1 1 calc R
C67 C 0.7708(5) 0.6116(3) -0.0461(2) 0.0508(16) Uani 1 1 d .
H67A H 0.8141 0.5713 -0.0410 0.076 Uiso 1 1 calc R
H67B H 0.7842 0.6410 -0.0884 0.076 Uiso 1 1 calc R
H67C H 0.7091 0.5986 -0.0428 0.076 Uiso 1 1 calc R
C68 C 0.9002(3) 0.6194(2) 0.2403(2) 0.0192(9) Uani 1 1 d .
H68 H 0.9400 0.6339 0.2030 0.023 Uiso 1 1 calc R
C69 C 0.9128(3) 0.6205(2) 0.3012(2) 0.0188(9) Uani 1 1 d .
H69 H 0.9634 0.6354 0.3151 0.023 Uiso 1 1 calc R
C70 C 0.7800(3) 0.57907(19) 0.30343(19) 0.0160(8) Uani 1 1 d .
C71 C 0.8240(3) 0.5794(2) 0.41028(19) 0.0180(9) Uani 1 1 d .
H71A H 0.8668 0.6025 0.4276 0.022 Uiso 1 1 calc R
H71B H 0.8384 0.5304 0.4259 0.022 Uiso 1 1 calc R
C72 C 0.7291(3) 0.5991(2) 0.43607(19) 0.0173(8) Uani 1 1 d .
C73 C 0.7156(3) 0.6321(2) 0.4870(2) 0.0203(9) Uani 1 1 d .
H73 H 0.7663 0.6434 0.5040 0.024 Uiso 1 1 calc R
C74 C 0.6292(3) 0.6484(2) 0.5130(2) 0.0235(9) Uani 1 1 d .
H74 H 0.6197 0.6706 0.5480 0.028 Uiso 1 1 calc R
C75 C 0.5565(3) 0.6319(2) 0.4871(2) 0.0214(9) Uani 1 1 d .
H75 H 0.4961 0.6430 0.5036 0.026 Uiso 1 1 calc R
C76 C 0.5733(3) 0.59900(19) 0.43675(19) 0.0165(8) Uani 1 1 d .
H76 H 0.5231 0.5879 0.4190 0.020 Uiso 1 1 calc R
C77 C 0.8662(3) 0.0065(2) 0.6962(2) 0.0195(9) Uani 1 1 d .
C78 C 0.9186(3) -0.0109(2) 0.6427(2) 0.0221(9) Uani 1 1 d .
H78 H 0.9641 -0.0478 0.6493 0.027 Uiso 1 1 calc R
C79 C 0.9055(3) 0.0245(2) 0.5801(2) 0.0236(9) Uani 1 1 d .
H79 H 0.9423 0.0108 0.5451 0.028 Uiso 1 1 calc R
C80 C 0.8406(3) 0.0792(2) 0.5668(2) 0.0217(9) Uani 1 1 d .
C81 C 0.7849(3) 0.0951(2) 0.6197(2) 0.0222(9) Uani 1 1 d .
H81 H 0.7383 0.1311 0.6128 0.027 Uiso 1 1 calc R
C82 C 0.7968(3) 0.0592(2) 0.6819(2) 0.0183(9) Uani 1 1 d .
C83 C 0.8307(3) 0.1234(2) 0.4989(2) 0.0286(10) Uani 1 1 d .
C84 C 0.8700(4) 0.1904(3) 0.4959(2) 0.0411(13) Uani 1 1 d .
H84A H 0.9342 0.1814 0.5038 0.062 Uiso 1 1 calc R
H84B H 0.8367 0.2124 0.5290 0.062 Uiso 1 1 calc R
H84C H 0.8640 0.2197 0.4532 0.062 Uiso 1 1 calc R
C85 C 0.8832(4) 0.0901(3) 0.4465(2) 0.0389(13) Uani 1 1 d .
H85A H 0.8648 0.0449 0.4515 0.058 Uiso 1 1 calc R
H85B H 0.9484 0.0873 0.4506 0.058 Uiso 1 1 calc R
H85C H 0.8699 0.1170 0.4038 0.058 Uiso 1 1 calc R
C86 C 0.7311(3) 0.1367(3) 0.4848(2) 0.0442(14) Uani 1 1 d .
H86A H 0.7260 0.1668 0.4423 0.066 Uiso 1 1 calc R
H86B H 0.6960 0.1577 0.5179 0.066 Uiso 1 1 calc R
H86C H 0.7074 0.0941 0.4852 0.066 Uiso 1 1 calc R
C87 C 0.6463(3) 0.1012(2) 0.7331(2) 0.0247(10) Uani 1 1 d .
H87 H 0.6127 0.1123 0.6963 0.030 Uiso 1 1 calc R
C88 C 0.6144(3) 0.1064(2) 0.7938(2) 0.0234(9) Uani 1 1 d .
H88 H 0.5545 0.1216 0.8081 0.028 Uiso 1 1 calc R
C89 C 0.7609(3) 0.0666(2) 0.7952(2) 0.0194(9) Uani 1 1 d .
C90 C 0.6839(3) 0.0751(2) 0.90151(19) 0.0195(9) Uani 1 1 d .
H90A H 0.6802 0.0268 0.9213 0.023 Uiso 1 1 calc R
H90B H 0.6286 0.1004 0.9174 0.023 Uiso 1 1 calc R
C91 C 0.7660(3) 0.0978(2) 0.92258(19) 0.0189(9) Uani 1 1 d .
C92 C 0.7534(3) 0.1368(2) 0.9681(2) 0.0239(10) Uani 1 1 d .
H92 H 0.6938 0.1503 0.9844 0.029 Uiso 1 1 calc R
C93 C 0.8283(3) 0.1563(2) 0.9904(2) 0.0247(10) Uani 1 1 d .
H93 H 0.8205 0.1827 1.0221 0.030 Uiso 1 1 calc R
C94 C 0.9138(3) 0.1361(2) 0.9651(2) 0.0234(9) Uani 1 1 d .
H94 H 0.9662 0.1489 0.9788 0.028 Uiso 1 1 calc R
C95 C 0.9224(3) 0.0969(2) 0.91961(19) 0.0188(9) Uani 1 1 d .
H95 H 0.9816 0.0836 0.9023 0.023 Uiso 1 1 calc R
C96 C 0.6272(3) 0.9357(2) 0.1738(2) 0.0198(9) Uani 1 1 d .
C97 C 0.5890(3) 0.9471(2) 0.2347(2) 0.0235(9) Uani 1 1 d .
H97 H 0.5499 0.9164 0.2609 0.028 Uiso 1 1 calc R
C98 C 0.6070(3) 1.0014(2) 0.2569(2) 0.0276(10) Uani 1 1 d .
H98 H 0.5801 1.0069 0.2980 0.033 Uiso 1 1 calc R
C99 C 0.6638(3) 1.0491(2) 0.2209(2) 0.0246(10) Uani 1 1 d .
C100 C 0.7060(3) 1.0363(2) 0.1629(2) 0.0215(9) Uani 1 1 d .
H100 H 0.7461 1.0666 0.1375 0.026 Uiso 1 1 calc R
C101 C 0.6908(3) 0.9798(2) 0.14117(19) 0.0181(9) Uani 1 1 d .
C102 C 0.6778(3) 1.1114(2) 0.2459(2) 0.0340(11) Uani 1 1 d .
C103 C 0.5853(4) 1.1493(3) 0.2586(4) 0.0616(19) Uani 1 1 d .
H10D H 0.5458 1.1188 0.2881 0.092 Uiso 1 1 calc R
H10E H 0.5579 1.1665 0.2178 0.092 Uiso 1 1 calc R
H10F H 0.5928 1.1869 0.2781 0.092 Uiso 1 1 calc R
C104 C 0.7240(5) 1.0893(3) 0.3083(3) 0.0645(19) Uani 1 1 d .
H10G H 0.7858 1.0694 0.2990 0.097 Uiso 1 1 calc R
H10H H 0.6897 1.0559 0.3388 0.097 Uiso 1 1 calc R
H10I H 0.7262 1.1283 0.3270 0.097 Uiso 1 1 calc R
C105 C 0.7370(4) 1.1588(3) 0.1972(3) 0.0524(16) Uani 1 1 d .
H10J H 0.7418 1.1988 0.2137 0.079 Uiso 1 1 calc R
H10K H 0.7094 1.1722 0.1561 0.079 Uiso 1 1 calc R
H10L H 0.7976 1.1357 0.1904 0.079 Uiso 1 1 calc R
C106 C 0.8317(3) 0.9814(2) 0.0641(2) 0.0197(9) Uani 1 1 d .
H106 H 0.8656 1.0076 0.0822 0.024 Uiso 1 1 calc R
C107 C 0.8597(3) 0.9532(2) 0.0132(2) 0.0193(9) Uani 1 1 d .
H107 H 0.9172 0.9552 -0.0111 0.023 Uiso 1 1 calc R
C108 C 0.7182(3) 0.9269(2) 0.0476(2) 0.0190(9) Uani 1 1 d .
C109 C 0.7904(3) 0.8767(2) -0.0426(2) 0.0222(9) Uani 1 1 d .
H10M H 0.7995 0.8291 -0.0194 0.027 Uiso 1 1 calc R
H10N H 0.8420 0.8857 -0.0759 0.027 Uiso 1 1 calc R
C110 C 0.7032(3) 0.8883(2) -0.0747(2) 0.0211(9) Uani 1 1 d .
C111 C 0.7042(3) 0.9036(2) -0.1416(2) 0.0280(10) Uani 1 1 d .
H111 H 0.7603 0.9055 -0.1677 0.034 Uiso 1 1 calc R
C112 C 0.6229(4) 0.9161(2) -0.1700(2) 0.0341(12) Uani 1 1 d .
H112 H 0.6227 0.9278 -0.2157 0.041 Uiso 1 1 calc R
C113 C 0.5427(3) 0.9113(2) -0.1311(2) 0.0314(11) Uani 1 1 d .
H113 H 0.4864 0.9191 -0.1495 0.038 Uiso 1 1 calc R
C114 C 0.5454(3) 0.8949(2) -0.0650(2) 0.0250(10) Uani 1 1 d .
H114 H 0.4899 0.8913 -0.0384 0.030 Uiso 1 1 calc R
Cl7 Cl 1.03944(12) 0.77753(8) 0.86697(9) 0.0606(4) Uani 1 1 d .
Cl8 Cl 0.87469(10) 0.78465(8) 0.80707(9) 0.0606(4) Uani 1 1 d .
Cl9 Cl 1.04256(13) 0.80859(9) 0.72790(9) 0.0737(5) Uani 1 1 d .
Cl10 Cl 0.60655(11) 0.33860(7) 0.22537(7) 0.0484(3) Uani 1 1 d .
Cl11 Cl 0.57624(11) 0.29147(7) 0.36354(7) 0.0533(4) Uani 1 1 d .
Cl12 Cl 0.75820(10) 0.30143(8) 0.30363(9) 0.0602(4) Uani 1 1 d .
Cl13 Cl 1.01264(12) 0.51159(11) 0.12939(10) 0.0772(5) Uani 1 1 d DU
Cl14 Cl 0.92473(16) 0.44942(13) 0.04871(12) 0.1009(7) Uani 1 1 d DU
Cl15 Cl 0.9464(4) 0.38461(14) 0.17824(16) 0.1922(18) Uani 1 1 d DU
C115 C 0.9791(4) 0.8186(3) 0.7997(3) 0.0442(14) Uani 1 1 d .
H115 H 0.9676 0.8676 0.7996 0.053 Uiso 1 1 calc R
C116 C 0.6454(4) 0.3372(2) 0.3003(3) 0.0384(12) Uani 1 1 d .
H116 H 0.6424 0.3845 0.3060 0.046 Uiso 1 1 calc R
C117 C 0.9285(5) 0.4618(3) 0.1251(3) 0.077(2) Uani 1 1 d DU
H117 H 0.8686 0.4844 0.1387 0.092 Uiso 1 1 calc R

loop_
_atom_site_aniso_label
_atom_site_aniso_U_11
_atom_site_aniso_U_22
_atom_site_aniso_U_33
_atom_site_aniso_U_23
_atom_site_aniso_U_13
_atom_site_aniso_U_12
Pd1 0.01226(15) 0.01682(15) 0.01616(16) -0.00172(12) -0.00219(12) 0.00048(12)
Pd2 0.01615(16) 0.01591(16) 0.02283(17) -0.00214(13) 0.00026(13) 0.00168(13)
Pd3 0.01689(16) 0.01684(16) 0.01726(16) -0.00241(12) -0.00151(12) -0.00429(13)
Pd4 0.01365(15) 0.01367(15) 0.01520(15) -0.00217(12) -0.00158(12) -0.00238(12)
Pd5 0.01473(16) 0.01547(15) 0.01600(16) -0.00214(12) 0.00014(12) 0.00035(12)
Pd6 0.01486(16) 0.01523(15) 0.01716(16) -0.00264(12) -0.00129(12) -0.00250(12)
Cl1 0.0148(5) 0.0214(5) 0.0252(5) -0.0035(4) -0.0038(4) 0.0027(4)
Cl2 0.0169(5) 0.0304(6) 0.0236(5) -0.0059(4) 0.0004(4) 0.0010(4)
Cl3 0.0204(5) 0.0260(5) 0.0238(5) -0.0049(4) -0.0049(4) -0.0040(4)
Cl4 0.0160(5) 0.0184(5) 0.0216(5) -0.0038(4) -0.0004(4) -0.0038(4)
Cl5 0.0177(5) 0.0217(5) 0.0248(5) -0.0047(4) -0.0039(4) 0.0018(4)
Cl6 0.0184(5) 0.0205(5) 0.0278(5) -0.0065(4) 0.0006(4) -0.0050(4)
O1 0.0174(14) 0.0177(14) 0.0183(14) -0.0018(12) -0.0031(12) 0.0029(12)
O2 0.0235(16) 0.0263(17) 0.0399(19) -0.0176(15) -0.0016(14) 0.0027(13)
O3 0.0211(16) 0.0252(16) 0.0317(17) -0.0105(14) -0.0010(13) -0.0082(13)
O4 0.0235(15) 0.0176(14) 0.0208(15) -0.0052(12) 0.0016(12) -0.0063(12)
O5 0.0250(16) 0.0173(14) 0.0190(15) -0.0049(12) 0.0001(12) 0.0019(12)
O6 0.0219(15) 0.0185(15) 0.0198(15) -0.0028(12) 0.0005(12) -0.0040(12)
N1 0.0129(17) 0.0176(17) 0.0169(17) -0.0013(14) -0.0031(14) 0.0005(14)
N2 0.0156(17) 0.0180(17) 0.0144(17) -0.0012(14) -0.0021(14) -0.0022(14)
N3 0.0171(18) 0.0175(17) 0.0198(18) -0.0034(14) -0.0009(14) 0.0021(14)
N4 0.0206(19) 0.0185(18) 0.027(2) -0.0034(15) 0.0019(16) -0.0036(15)
N5 0.0225(19) 0.0170(18) 0.0238(19) -0.0002(15) 0.0015(15) -0.0037(15)
N6 0.0160(17) 0.0171(17) 0.0210(18) 0.0025(14) -0.0009(14) 0.0013(14)
N7 0.0189(18) 0.0168(17) 0.0195(18) -0.0027(14) -0.0043(15) 0.0002(14)
N8 0.0206(18) 0.0175(17) 0.0193(18) -0.0026(14) -0.0054(15) -0.0009(14)
N9 0.0174(17) 0.0148(17) 0.0173(17) -0.0009(14) -0.0005(14) -0.0051(14)
N10 0.0157(17) 0.0170(17) 0.0165(17) -0.0026(14) -0.0015(14) -0.0026(14)
N11 0.0161(17) 0.0193(17) 0.0175(17) -0.0027(14) -0.0017(14) -0.0030(14)
N12 0.0169(17) 0.0132(16) 0.0161(17) -0.0006(13) -0.0022(14) -0.0018(14)
N13 0.0161(17) 0.0239(19) 0.0172(18) -0.0050(15) -0.0002(14) -0.0004(15)
N14 0.0169(17) 0.0216(18) 0.0144(17) -0.0029(14) 0.0009(14) -0.0011(14)
N15 0.0177(18) 0.0146(17) 0.0163(17) 0.0012(14) -0.0002(14) -0.0008(14)
N16 0.0190(18) 0.0167(17) 0.0171(17) -0.0001(14) -0.0047(14) -0.0011(14)
N17 0.0161(17) 0.0181(17) 0.0159(17) 0.0009(14) -0.0024(14) -0.0019(14)
N18 0.0201(18) 0.0186(18) 0.0207(18) -0.0042(15) -0.0001(15) -0.0031(15)
C1 0.016(2) 0.021(2) 0.016(2) 0.0005(17) 0.0002(16) -0.0065(17)
C2 0.019(2) 0.023(2) 0.018(2) 0.0010(17) -0.0043(17) -0.0028(18)
C3 0.019(2) 0.031(2) 0.018(2) -0.0058(18) 0.0011(17) -0.0059(19)
C4 0.015(2) 0.031(2) 0.024(2) -0.0097(19) 0.0016(18) -0.0046(18)
C5 0.015(2) 0.025(2) 0.022(2) -0.0033(18) 0.0006(17) -0.0025(18)
C6 0.0126(19) 0.021(2) 0.018(2) -0.0050(17) -0.0005(16) -0.0040(16)
C7 0.029(3) 0.035(3) 0.027(2) -0.016(2) -0.002(2) 0.001(2)
C8 0.039(3) 0.049(3) 0.051(3) -0.033(3) -0.012(3) 0.012(3)
C9 0.037(3) 0.040(3) 0.035(3) -0.019(2) -0.006(2) 0.001(2)
C10 0.043(3) 0.060(4) 0.044(3) -0.029(3) 0.017(3) -0.007(3)
C11 0.0110(19) 0.018(2) 0.026(2) -0.0014(17) -0.0028(17) 0.0025(16)
C12 0.0117(19) 0.016(2) 0.020(2) 0.0021(16) -0.0036(16) -0.0017(16)
C13 0.018(2) 0.016(2) 0.016(2) 0.0011(16) 0.0008(17) -0.0009(16)
C14 0.019(2) 0.022(2) 0.021(2) -0.0085(18) -0.0036(17) -0.0014(18)
C15 0.018(2) 0.016(2) 0.024(2) -0.0049(17) -0.0043(18) 0.0021(17)
C16 0.026(2) 0.026(2) 0.021(2) -0.0064(19) -0.0049(18) 0.0013(19)
C17 0.033(3) 0.031(3) 0.018(2) 0.0005(19) 0.0033(19) -0.002(2)
C18 0.024(2) 0.033(3) 0.025(2) -0.003(2) 0.0036(19) -0.005(2)
C19 0.021(2) 0.026(2) 0.026(2) -0.0052(19) -0.0019(18) -0.0007(19)
C20 0.024(2) 0.021(2) 0.041(3) -0.013(2) 0.000(2) -0.0012(19)
C21 0.030(3) 0.030(3) 0.045(3) -0.018(2) 0.004(2) 0.001(2)
C22 0.040(3) 0.039(3) 0.037(3) -0.020(2) 0.002(2) -0.001(2)
C23 0.037(3) 0.030(3) 0.041(3) -0.019(2) -0.007(2) -0.001(2)
C24 0.023(2) 0.023(2) 0.038(3) -0.010(2) -0.003(2) -0.0029(19)
C25 0.026(2) 0.014(2) 0.031(2) -0.0074(18) 0.0017(19) -0.0013(18)
C26 0.039(3) 0.064(4) 0.047(3) -0.032(3) -0.012(3) -0.004(3)
C27 0.063(4) 0.066(5) 0.100(6) -0.031(4) -0.027(4) -0.024(4)
C28 0.050(4) 0.078(5) 0.044(3) -0.021(3) -0.015(3) 0.002(3)
C29 0.065(5) 0.165(9) 0.079(5) -0.094(6) -0.021(4) 0.011(5)
C30 0.017(2) 0.028(2) 0.034(3) -0.004(2) 0.0030(19) -0.0062(19)
C31 0.019(2) 0.024(2) 0.033(3) 0.000(2) 0.0064(19) -0.0033(19)
C32 0.026(2) 0.0111(19) 0.023(2) -0.0005(17) 0.0023(18) 0.0032(17)
C33 0.030(2) 0.026(2) 0.020(2) 0.0007(19) 0.0013(19) -0.004(2)
C34 0.020(2) 0.019(2) 0.018(2) 0.0031(17) -0.0053(17) 0.0026(17)
C35 0.021(2) 0.026(2) 0.020(2) 0.0003(18) -0.0001(18) 0.0050(19)
C36 0.026(2) 0.024(2) 0.025(2) -0.0050(19) -0.0050(19) 0.0012(19)
C37 0.020(2) 0.024(2) 0.027(2) 0.0004(19) -0.0026(18) -0.0032(18)
C38 0.018(2) 0.021(2) 0.021(2) 0.0010(18) -0.0019(17) 0.0003(18)
C39 0.019(2) 0.021(2) 0.028(2) -0.0076(18) -0.0005(18) -0.0043(18)
C40 0.022(2) 0.050(3) 0.038(3) -0.025(2) -0.001(2) -0.008(2)
C41 0.027(3) 0.054(3) 0.041(3) -0.028(3) 0.004(2) -0.010(2)
C42 0.022(2) 0.030(2) 0.028(2) -0.007(2) -0.0013(19) -0.0064(19)
C43 0.017(2) 0.020(2) 0.024(2) -0.0043(18) -0.0024(17) -0.0005(17)
C44 0.028(2) 0.017(2) 0.019(2) -0.0024(17) -0.0047(18) -0.0028(18)
C45 0.026(2) 0.040(3) 0.026(2) -0.017(2) 0.002(2) -0.005(2)
C46 0.029(3) 0.065(4) 0.041(3) -0.019(3) 0.004(2) 0.002(3)
C47 0.037(3) 0.105(6) 0.089(5) -0.078(5) 0.005(3) -0.010(4)
C48 0.051(4) 0.059(4) 0.059(4) 0.010(3) 0.023(3) 0.003(3)
C49 0.018(2) 0.024(2) 0.028(2) -0.0062(19) -0.0099(18) 0.0032(18)
C50 0.021(2) 0.031(2) 0.024(2) -0.007(2) -0.0108(18) 0.0060(19)
C51 0.024(2) 0.0120(19) 0.019(2) -0.0015(16) -0.0015(18) -0.0045(17)
C52 0.028(2) 0.022(2) 0.016(2) -0.0044(17) -0.0045(18) -0.0006(19)
C53 0.019(2) 0.015(2) 0.019(2) 0.0012(16) 0.0002(17) -0.0066(17)
C54 0.028(2) 0.022(2) 0.019(2) -0.0030(18) -0.0038(18) -0.0037(19)
C55 0.028(2) 0.021(2) 0.028(2) -0.0069(19) -0.001(2) 0.0033(19)
C56 0.024(2) 0.021(2) 0.030(2) -0.0029(19) -0.0038(19) 0.0024(19)
C57 0.020(2) 0.023(2) 0.021(2) -0.0008(18) -0.0033(18) -0.0020(18)
C58 0.017(2) 0.019(2) 0.020(2) -0.0060(17) 0.0011(17) -0.0011(17)
C59 0.023(2) 0.020(2) 0.026(2) -0.0083(18) -0.0003(18) -0.0075(18)
C60 0.025(2) 0.026(2) 0.021(2) -0.0110(18) -0.0059(18) -0.0028(19)
C61 0.021(2) 0.019(2) 0.022(2) -0.0067(18) -0.0017(18) 0.0000(17)
C62 0.020(2) 0.016(2) 0.022(2) -0.0035(17) -0.0016(17) -0.0046(17)
C63 0.018(2) 0.019(2) 0.015(2) -0.0064(16) 0.0009(16) -0.0011(17)
C64 0.028(2) 0.024(2) 0.016(2) -0.0056(18) -0.0033(18) -0.0041(19)
C65 0.036(3) 0.030(3) 0.046(3) 0.009(2) -0.001(2) -0.002(2)
C66 0.031(3) 0.055(3) 0.020(2) -0.002(2) 0.002(2) -0.009(2)
C67 0.093(5) 0.044(3) 0.019(3) -0.007(2) -0.002(3) -0.021(3)
C68 0.018(2) 0.020(2) 0.020(2) -0.0024(17) 0.0003(17) -0.0073(17)
C69 0.015(2) 0.018(2) 0.024(2) -0.0033(17) -0.0014(17) -0.0049(17)
C70 0.018(2) 0.0135(19) 0.016(2) -0.0030(16) -0.0018(16) -0.0012(16)
C71 0.017(2) 0.020(2) 0.016(2) -0.0010(17) -0.0042(16) -0.0024(17)
C72 0.018(2) 0.016(2) 0.017(2) 0.0002(16) -0.0019(17) -0.0046(17)
C73 0.022(2) 0.020(2) 0.021(2) -0.0061(17) -0.0036(18) -0.0060(18)
C74 0.030(2) 0.019(2) 0.022(2) -0.0049(18) -0.0015(19) -0.0046(19)
C75 0.023(2) 0.017(2) 0.020(2) -0.0005(17) 0.0026(18) 0.0016(17)
C76 0.018(2) 0.0134(19) 0.016(2) 0.0007(16) -0.0037(16) -0.0004(16)
C77 0.020(2) 0.020(2) 0.021(2) -0.0064(17) -0.0031(17) -0.0039(17)
C78 0.021(2) 0.021(2) 0.027(2) -0.0108(18) -0.0035(18) 0.0026(18)
C79 0.021(2) 0.027(2) 0.023(2) -0.0101(19) 0.0027(18) 0.0016(19)
C80 0.019(2) 0.028(2) 0.019(2) -0.0092(18) -0.0025(17) 0.0027(18)
C81 0.017(2) 0.026(2) 0.024(2) -0.0080(19) -0.0039(18) 0.0043(18)
C82 0.015(2) 0.021(2) 0.020(2) -0.0085(17) -0.0002(17) -0.0025(17)
C83 0.027(2) 0.036(3) 0.019(2) -0.006(2) 0.0003(19) 0.010(2)
C84 0.053(3) 0.034(3) 0.028(3) 0.002(2) 0.002(2) 0.008(3)
C85 0.046(3) 0.048(3) 0.017(2) -0.008(2) 0.002(2) 0.016(3)
C86 0.032(3) 0.079(4) 0.019(2) -0.012(3) -0.008(2) 0.012(3)
C87 0.017(2) 0.034(2) 0.025(2) -0.012(2) -0.0041(18) 0.0029(19)
C88 0.016(2) 0.026(2) 0.026(2) -0.0041(19) -0.0010(18) 0.0027(18)
C89 0.021(2) 0.017(2) 0.020(2) -0.0040(17) 0.0014(17) -0.0034(17)
C90 0.018(2) 0.020(2) 0.017(2) -0.0010(17) 0.0041(17) 0.0011(17)
C91 0.022(2) 0.016(2) 0.014(2) 0.0040(16) 0.0005(17) 0.0017(17)
C92 0.025(2) 0.022(2) 0.022(2) -0.0030(18) 0.0013(18) 0.0041(18)
C93 0.034(3) 0.017(2) 0.022(2) -0.0045(18) 0.0004(19) 0.0001(19)
C94 0.030(2) 0.018(2) 0.023(2) -0.0011(18) -0.0057(19) -0.0055(19)
C95 0.020(2) 0.016(2) 0.016(2) 0.0028(16) -0.0016(17) 0.0011(17)
C96 0.019(2) 0.020(2) 0.021(2) -0.0019(17) -0.0102(17) 0.0023(17)
C97 0.018(2) 0.027(2) 0.025(2) -0.0049(19) -0.0043(18) -0.0005(18)
C98 0.026(2) 0.036(3) 0.022(2) -0.010(2) -0.0070(19) 0.004(2)
C99 0.024(2) 0.025(2) 0.028(2) -0.0098(19) -0.0118(19) 0.0008(19)
C100 0.022(2) 0.021(2) 0.023(2) -0.0044(18) -0.0104(18) -0.0019(18)
C101 0.017(2) 0.019(2) 0.017(2) -0.0037(17) -0.0045(17) 0.0019(17)
C102 0.035(3) 0.032(3) 0.041(3) -0.019(2) -0.012(2) 0.001(2)
C103 0.058(4) 0.046(4) 0.094(5) -0.048(4) -0.003(4) 0.005(3)
C104 0.102(6) 0.049(4) 0.058(4) -0.025(3) -0.039(4) -0.011(4)
C105 0.072(4) 0.034(3) 0.061(4) -0.025(3) -0.005(3) -0.016(3)
C106 0.016(2) 0.019(2) 0.024(2) 0.0012(18) -0.0070(17) -0.0072(17)
C107 0.017(2) 0.016(2) 0.022(2) 0.0035(17) -0.0031(17) -0.0024(17)
C108 0.020(2) 0.015(2) 0.020(2) 0.0007(17) -0.0063(17) 0.0011(17)
C109 0.017(2) 0.025(2) 0.024(2) -0.0054(18) 0.0046(18) -0.0035(18)
C110 0.024(2) 0.015(2) 0.025(2) -0.0052(17) 0.0007(18) -0.0058(18)
C111 0.037(3) 0.024(2) 0.024(2) -0.0074(19) 0.000(2) -0.009(2)
C112 0.051(3) 0.032(3) 0.020(2) -0.002(2) -0.006(2) -0.011(2)
C113 0.033(3) 0.038(3) 0.025(2) -0.008(2) -0.011(2) -0.001(2)
C114 0.024(2) 0.028(2) 0.024(2) -0.0071(19) -0.0044(19) -0.0028(19)
Cl7 0.0667(10) 0.0416(8) 0.0723(11) -0.0013(8) -0.0168(9) -0.0119(7)
Cl8 0.0445(8) 0.0538(9) 0.0799(12) -0.0063(8) -0.0041(8) -0.0082(7)
Cl9 0.0801(12) 0.0635(11) 0.0608(10) -0.0060(8) 0.0275(9) 0.0126(9)
Cl10 0.0639(9) 0.0372(7) 0.0454(8) -0.0081(6) -0.0098(7) -0.0065(7)
Cl11 0.0725(10) 0.0344(7) 0.0490(8) -0.0098(6) 0.0116(7) -0.0041(7)
Cl12 0.0396(8) 0.0511(9) 0.0989(13) -0.0349(9) -0.0133(8) 0.0025(7)
Cl13 0.0595(11) 0.0949(14) 0.0881(14) -0.0399(12) -0.0150(10) -0.0049(10)
Cl14 0.0951(16) 0.1191(19) 0.1072(17) -0.0621(15) -0.0277(13) 0.0056(14)
Cl15 0.391(6) 0.0731(17) 0.121(2) -0.0184(17) -0.023(3) -0.062(3)
C115 0.042(3) 0.036(3) 0.053(4) -0.012(3) 0.006(3) -0.004(2)
C116 0.042(3) 0.025(3) 0.051(3) -0.014(2) -0.008(3) 0.001(2)
C117 0.073(5) 0.067(4) 0.092(5) -0.027(4) 0.002(4) -0.002(4)

loop_
_atom_type_symbol
_atom_type_description
_atom_type_scat_dispersion_real
_atom_type_scat_dispersion_imag
_atom_type_scat_source
C C 0.0033 0.0016 'International Tables Vol C Tables 4.2.6.8 and 6.1.1.4'
H H 0.0000 0.0000 'International Tables Vol C Tables 4.2.6.8 and 6.1.1.4'
N N 0.0061 0.0033 'International Tables Vol C Tables 4.2.6.8 and 6.1.1.4'
O O 0.0106 0.0060 'International Tables Vol C Tables 4.2.6.8 and 6.1.1.4'
Cl Cl 0.1484 0.1585 'International Tables Vol C Tables 4.2.6.8 and 6.1.1.4'
Pd Pd -0.9988 1.0072 'International Tables Vol C Tables 4.2.6.8 and 6.1.1.4'

loop_
_geom_angle_atom_site_label_1
_geom_angle_atom_site_label_2
_geom_angle_atom_site_label_3
_geom_angle
C13 Pd1 O1 88.07(14)
C13 Pd1 N3 87.98(15)
O1 Pd1 N3 172.40(12)
C13 Pd1 Cl1 172.25(12)
O1 Pd1 Cl1 91.72(8)
N3 Pd1 Cl1 93.06(10)
C32 Pd2 O2 87.48(15)
C32 Pd2 N6 90.32(16)
O2 Pd2 N6 177.37(13)
C32 Pd2 Cl2 173.17(13)
O2 Pd2 Cl2 87.18(9)
N6 Pd2 Cl2 95.12(10)
C51 Pd3 O3 87.60(15)
C51 Pd3 N9 90.15(15)
O3 Pd3 N9 176.07(13)
C51 Pd3 Cl3 172.68(12)
O3 Pd3 Cl3 87.35(9)
N9 Pd3 Cl3 95.18(10)
C70 Pd4 O4 86.75(14)
C70 Pd4 N12 88.82(15)
O4 Pd4 N12 175.48(12)
C70 Pd4 Cl4 173.90(12)
O4 Pd4 Cl4 88.33(8)
N12 Pd4 Cl4 96.03(9)
C89 Pd5 O5 86.98(15)
C89 Pd5 N15 88.46(15)
O5 Pd5 N15 175.44(12)
C89 Pd5 Cl5 173.26(12)
O5 Pd5 Cl5 89.62(9)
N15 Pd5 Cl5 94.91(9)
C108 Pd6 O6 88.28(15)
C108 Pd6 N18 88.15(16)
O6 Pd6 N18 173.01(12)
C108 Pd6 Cl6 172.16(12)
O6 Pd6 Cl6 90.45(8)
N18 Pd6 Cl6 93.90(10)
C1 O1 Pd1 123.5(2)
C20 O2 Pd2 122.6(3)
C39 O3 Pd3 124.1(3)
C58 O4 Pd4 119.3(2)
C77 O5 Pd5 119.8(2)
C96 O6 Pd6 124.0(3)
C13 N1 C11 109.7(3)
C13 N1 C6 123.9(3)
C11 N1 C6 126.1(3)
C13 N2 C12 109.8(3)
C13 N2 C14 122.6(3)
C12 N2 C14 127.0(3)
C15 N3 C19 118.3(4)
C15 N3 Pd1 123.9(3)
C19 N3 Pd1 116.6(3)
C32 N4 C30 109.0(4)
C32 N4 C25 125.1(4)
C30 N4 C25 125.9(4)
C32 N5 C31 109.5(4)
C32 N5 C33 124.5(4)
C31 N5 C33 125.3(4)
C34 N6 C38 117.1(4)
C34 N6 Pd2 124.8(3)
C38 N6 Pd2 118.2(3)
C51 N7 C49 108.9(3)
C51 N7 C44 124.8(3)
C49 N7 C44 125.9(4)
C51 N8 C50 110.2(3)
C51 N8 C52 123.0(3)
C50 N8 C52 125.6(3)
C53 N9 C57 117.0(3)
C53 N9 Pd3 124.4(3)
C57 N9 Pd3 118.7(3)
C70 N10 C68 109.0(3)
C70 N10 C63 123.4(3)
C68 N10 C63 127.5(3)
C70 N11 C69 109.8(3)
C70 N11 C71 121.7(3)
C69 N11 C71 128.0(3)
C76 N12 C72 118.2(3)
C76 N12 Pd4 119.2(3)
C72 N12 Pd4 122.6(3)
C89 N13 C87 109.2(3)
C89 N13 C82 123.9(3)
C87 N13 C82 126.8(3)
C89 N14 C88 111.1(3)
C89 N14 C90 122.2(3)
C88 N14 C90 126.3(3)
C95 N15 C91 117.9(4)
C95 N15 Pd5 119.2(3)
C91 N15 Pd5 122.7(3)
C108 N16 C106 109.3(3)
C108 N16 C101 124.6(3)
C106 N16 C101 125.7(3)
C108 N17 C107 110.7(3)
C108 N17 C109 122.4(3)
C107 N17 C109 126.3(3)
C114 N18 C110 118.2(4)
C114 N18 Pd6 116.8(3)
C110 N18 Pd6 124.0(3)
O1 C1 C2 119.5(4)
O1 C1 C6 125.7(4)
C2 C1 C6 114.8(4)
C3 C2 C1 122.6(4)
C3 C2 H2 118.7
C1 C2 H2 118.7
C2 C3 C4 121.6(4)
C2 C3 H3 119.2
C4 C3 H3 119.2
C5 C4 C3 116.9(4)
C5 C4 C7 122.9(4)
C3 C4 C7 120.3(4)
C4 C5 C6 121.4(4)
C4 C5 H5 119.3
C6 C5 H5 119.3
C5 C6 C1 122.4(4)
C5 C6 N1 118.4(4)
C1 C6 N1 119.1(4)
C8 C7 C4 111.8(4)
C8 C7 C9 108.3(4)
C4 C7 C9 109.7(4)
C8 C7 C10 108.1(4)
C4 C7 C10 110.0(4)
C9 C7 C10 109.0(4)
C7 C8 H8A 109.5
C7 C8 H8B 109.5
H8A C8 H8B 109.5
C7 C8 H8C 109.5
H8A C8 H8C 109.5
H8B C8 H8C 109.5
C7 C9 H9A 109.5
C7 C9 H9B 109.5
H9A C9 H9B 109.5
C7 C9 H9C 109.5
H9A C9 H9C 109.5
H9B C9 H9C 109.5
C7 C10 H10A 109.5
C7 C10 H10B 109.5
H10A C10 H10B 109.5
C7 C10 H10C 109.5
H10A C10 H10C 109.5
H10B C10 H10C 109.5
C12 C11 N1 106.9(4)
C12 C11 H11 126.6
N1 C11 H11 126.6
C11 C12 N2 107.1(3)
C11 C12 H12 126.4
N2 C12 H12 126.4
N2 C13 N1 106.4(3)
N2 C13 Pd1 124.2(3)
N1 C13 Pd1 128.8(3)
N2 C14 C15 110.3(3)
N2 C14 H14A 109.6
C15 C14 H14A 109.6
N2 C14 H14B 109.6
C15 C14 H14B 109.6
H14A C14 H14B 108.1
N3 C15 C16 121.4(4)
N3 C15 C14 117.8(4)
C16 C15 C14 120.8(4)
C17 C16 C15 119.5(4)
C17 C16 H16 120.3
C15 C16 H16 120.3
C18 C17 C16 119.2(4)
C18 C17 H17 120.4
C16 C17 H17 120.4
C17 C18 C19 118.5(4)
C17 C18 H18 120.7
C19 C18 H18 120.7
N3 C19 C18 123.1(4)
N3 C19 H19 118.4
C18 C19 H19 118.4
O2 C20 C21 118.7(4)
O2 C20 C25 125.2(4)
C21 C20 C25 116.1(4)
C22 C21 C20 122.6(5)
C22 C21 H21 118.7
C20 C21 H21 118.7
C21 C22 C23 121.5(5)
C21 C22 H22 119.2
C23 C22 H22 119.2
C22 C23 C24 116.5(5)
C22 C23 C26 123.8(5)
C24 C23 C26 119.7(4)
C25 C24 C23 121.9(4)
C25 C24 H24 119.0
C23 C24 H24 119.0
C24 C25 C20 121.3(4)
C24 C25 N4 119.3(4)
C20 C25 N4 119.3(4)
C28 C26 C23 110.3(4)
C28 C26 C29 108.2(6)
C23 C26 C29 111.5(5)
C28 C26 C27 109.4(5)
C23 C26 C27 108.6(5)
C29 C26 C27 108.8(6)
C26 C27 H27A 109.5
C26 C27 H27B 109.5
H27A C27 H27B 109.5
C26 C27 H27C 109.5
H27A C27 H27C 109.5
H27B C27 H27C 109.5
C26 C28 H28A 109.5
C26 C28 H28B 109.5
H28A C28 H28B 109.5
C26 C28 H28C 109.5
H28A C28 H28C 109.5
H28B C28 H28C 109.5
C26 C29 H29A 109.5
C26 C29 H29B 109.5
H29A C29 H29B 109.5
C26 C29 H29C 109.5
H29A C29 H29C 109.5
H29B C29 H29C 109.5
C31 C30 N4 107.4(4)
C31 C30 H30 126.3
N4 C30 H30 126.3
C30 C31 N5 107.5(4)
C30 C31 H31 126.2
N5 C31 H31 126.2
N5 C32 N4 106.6(4)
N5 C32 Pd2 125.8(3)
N4 C32 Pd2 127.6(3)
N5 C33 C34 114.7(3)
N5 C33 H33A 108.6
C34 C33 H33A 108.6
N5 C33 H33B 108.6
C34 C33 H33B 108.6
H33A C33 H33B 107.6
N6 C34 C35 122.0(4)
N6 C34 C33 120.8(4)
C35 C34 C33 117.0(4)
C34 C35 C36 119.9(4)
C34 C35 H35 120.1
C36 C35 H35 120.1
C37 C36 C35 118.2(4)
C37 C36 H36 120.9
C35 C36 H36 120.9
C38 C37 C36 119.0(4)
C38 C37 H37 120.5
C36 C37 H37 120.5
N6 C38 C37 123.8(4)
N6 C38 H38 118.1
C37 C38 H38 118.1
O3 C39 C40 118.2(4)
O3 C39 C44 126.7(4)
C40 C39 C44 115.0(4)
C41 C40 C39 123.2(4)
C41 C40 H40 118.4
C39 C40 H40 118.4
C40 C41 C42 120.7(4)
C40 C41 H41 119.6
C42 C41 H41 119.6
C43 C42 C41 116.9(4)
C43 C42 C45 121.0(4)
C41 C42 C45 122.0(4)
C42 C43 C44 122.1(4)
C42 C43 H43 118.9
C44 C43 H43 118.9
C43 C44 C39 122.0(4)
C43 C44 N7 118.9(4)
C39 C44 N7 119.2(4)
C46 C45 C47 106.7(5)
C46 C45 C48 107.7(5)
C47 C45 C48 110.4(5)
C46 C45 C42 111.0(4)
C47 C45 C42 111.8(4)
C48 C45 C42 109.2(4)
C45 C46 H46A 109.5
C45 C46 H46B 109.5
H46A C46 H46B 109.5
C45 C46 H46C 109.5
H46A C46 H46C 109.5
H46B C46 H46C 109.5
C45 C47 H47A 109.5
C45 C47 H47B 109.5
H47A C47 H47B 109.5
C45 C47 H47C 109.5
H47A C47 H47C 109.5
H47B C47 H47C 109.5
C45 C48 H48A 109.5
C45 C48 H48B 109.5
H48A C48 H48B 109.5
C45 C48 H48C 109.5
H48A C48 H48C 109.5
H48B C48 H48C 109.5
C50 C49 N7 107.8(4)
C50 C49 H49 126.1
N7 C49 H49 126.1
C49 C50 N8 107.0(4)
C49 C50 H50 126.5
N8 C50 H50 126.5
N8 C51 N7 106.1(3)
N8 C51 Pd3 126.2(3)
N7 C51 Pd3 127.7(3)
N8 C52 C53 114.7(3)
N8 C52 H52A 108.6
C53 C52 H52A 108.6
N8 C52 H52B 108.6
C53 C52 H52B 108.6
H52A C52 H52B 107.6
N9 C53 C54 122.1(4)
N9 C53 C52 120.2(4)
C54 C53 C52 117.6(4)
C55 C54 C53 120.2(4)
C55 C54 H54 119.9
C53 C54 H54 119.9
C54 C55 C56 118.5(4)
C54 C55 H55 120.8
C56 C55 H55 120.8
C55 C56 C57 119.5(4)
C55 C56 H56 120.3
C57 C56 H56 120.3
N9 C57 C56 122.8(4)
N9 C57 H57 118.6
C56 C57 H57 118.6
O4 C58 C59 119.4(4)
O4 C58 C63 124.6(4)
C59 C58 C63 116.0(4)
C60 C59 C58 121.9(4)
C60 C59 H59 119.0
C58 C59 H59 119.0
C59 C60 C61 121.9(4)
C59 C60 H60 119.1
C61 C60 H60 119.1
C62 C61 C60 116.4(4)
C62 C61 C64 121.4(4)
C60 C61 C64 122.1(4)
C63 C62 C61 121.9(4)
C63 C62 H62 119.1
C61 C62 H62 119.1
C62 C63 C58 121.9(4)
C62 C63 N10 119.6(4)
C58 C63 N10 118.5(3)
C61 C64 C66 111.0(4)
C61 C64 C67 111.8(4)
C66 C64 C67 108.3(4)
C61 C64 C65 108.0(4)
C66 C64 C65 109.2(4)
C67 C64 C65 108.5(4)
C64 C65 H65A 109.5
C64 C65 H65B 109.5
H65A C65 H65B 109.5
C64 C65 H65C 109.5
H65A C65 H65C 109.5
H65B C65 H65C 109.5
C64 C66 H66A 109.5
C64 C66 H66B 109.5
H66A C66 H66B 109.5
C64 C66 H66C 109.5
H66A C66 H66C 109.5
H66B C66 H66C 109.5
C64 C67 H67A 109.5
C64 C67 H67B 109.5
H67A C67 H67B 109.5
C64 C67 H67C 109.5
H67A C67 H67C 109.5
H67B C67 H67C 109.5
C69 C68 N10 107.3(3)
C69 C68 H68 126.4
N10 C68 H68 126.4
C68 C69 N11 107.0(4)
C68 C69 H69 126.5
N11 C69 H69 126.5
N11 C70 N10 106.9(3)
N11 C70 Pd4 125.1(3)
N10 C70 Pd4 127.5(3)
N11 C71 C72 113.3(3)
N11 C71 H71A 108.9
C72 C71 H71A 108.9
N11 C71 H71B 108.9
C72 C71 H71B 108.9
H71A C71 H71B 107.7
N12 C72 C73 120.7(4)
N12 C72 C71 119.7(4)
C73 C72 C71 119.5(4)
C74 C73 C72 120.4(4)
C74 C73 H73 119.8
C72 C73 H73 119.8
C73 C74 C75 118.7(4)
C73 C74 H74 120.6
C75 C74 H74 120.6
C74 C75 C76 118.7(4)
C74 C75 H75 120.6
C76 C75 H75 120.6
N12 C76 C75 123.2(4)
N12 C76 H76 118.4
C75 C76 H76 118.4
O5 C77 C78 119.5(4)
O5 C77 C82 125.1(4)
C78 C77 C82 115.4(4)
C79 C78 C77 121.5(4)
C79 C78 H78 119.2
C77 C78 H78 119.2
C80 C79 C78 122.5(4)
C80 C79 H79 118.7
C78 C79 H79 118.7
C79 C80 C81 116.4(4)
C79 C80 C83 123.6(4)
C81 C80 C83 119.9(4)
C82 C81 C80 121.1(4)
C82 C81 H81 119.5
C80 C81 H81 119.5
C81 C82 C77 122.8(4)
C81 C82 N13 119.2(4)
C77 C82 N13 118.0(4)
C86 C83 C85 108.0(4)
C86 C83 C80 110.8(4)
C85 C83 C80 111.6(4)
C86 C83 C84 110.1(4)
C85 C83 C84 108.5(4)
C80 C83 C84 107.8(4)
C83 C84 H84A 109.5
C83 C84 H84B 109.5
H84A C84 H84B 109.5
C83 C84 H84C 109.5
H84A C84 H84C 109.5
H84B C84 H84C 109.5
C83 C85 H85A 109.5
C83 C85 H85B 109.5
H85A C85 H85B 109.5
C83 C85 H85C 109.5
H85A C85 H85C 109.5
H85B C85 H85C 109.5
C83 C86 H86A 109.5
C83 C86 H86B 109.5
H86A C86 H86B 109.5
C83 C86 H86C 109.5
H86A C86 H86C 109.5
H86B C86 H86C 109.5
C88 C87 N13 107.4(4)
C88 C87 H87 126.3
N13 C87 H87 126.3
C87 C88 N14 105.9(4)
C87 C88 H88 127.0
N14 C88 H88 127.0
N14 C89 N13 106.4(4)
N14 C89 Pd5 125.7(3)
N13 C89 Pd5 127.3(3)
N14 C90 C91 112.4(3)
N14 C90 H90A 109.1
C91 C90 H90A 109.1
N14 C90 H90B 109.1
C91 C90 H90B 109.1
H90A C90 H90B 107.9
N15 C91 C92 121.5(4)
N15 C91 C90 119.6(4)
C92 C91 C90 118.8(4)
C91 C92 C93 120.1(4)
C91 C92 H92 120.0
C93 C92 H92 120.0
C94 C93 C92 118.2(4)
C94 C93 H93 120.9
C92 C93 H93 120.9
C95 C94 C93 119.3(4)
C95 C94 H94 120.4
C93 C94 H94 120.4
N15 C95 C94 123.0(4)
N15 C95 H95 118.5
C94 C95 H95 118.5
O6 C96 C101 126.3(4)
O6 C96 C97 118.4(4)
C101 C96 C97 115.3(4)
C98 C97 C96 121.7(4)
C98 C97 H97 119.2
C96 C97 H97 119.2
C97 C98 C99 122.4(4)
C97 C98 H98 118.8
C99 C98 H98 118.8
C100 C99 C98 116.4(4)
C100 C99 C102 123.0(4)
C98 C99 C102 120.6(4)
C99 C100 C101 121.5(4)
C99 C100 H100 119.3
C101 C100 H100 119.3
C100 C101 C96 122.2(4)
C100 C101 N16 119.2(4)
C96 C101 N16 118.6(4)
C104 C102 C103 109.8(5)
C104 C102 C105 108.3(5)
C103 C102 C105 108.8(5)
C104 C102 C99 109.4(4)
C103 C102 C99 108.7(4)
C105 C102 C99 111.8(4)
C102 C103 H10D 109.5
C102 C103 H10E 109.5
H10D C103 H10E 109.5
C102 C103 H10F 109.5
H10D C103 H10F 109.5
H10E C103 H10F 109.5
C102 C104 H10G 109.5
C102 C104 H10H 109.5
H10G C104 H10H 109.5
C102 C104 H10I 109.5
H10G C104 H10I 109.5
H10H C104 H10I 109.5
C102 C105 H10J 109.5
C102 C105 H10K 109.5
H10J C105 H10K 109.5
C102 C105 H10L 109.5
H10J C105 H10L 109.5
H10K C105 H10L 109.5
C107 C106 N16 107.1(4)
C107 C106 H106 126.5
N16 C106 H106 126.5
C106 C107 N17 106.6(4)
C106 C107 H107 126.7
N17 C107 H107 126.7
N17 C108 N16 106.3(3)
N17 C108 Pd6 124.8(3)
N16 C108 Pd6 128.2(3)
N17 C109 C110 111.0(3)
N17 C109 H10M 109.4
C110 C109 H10M 109.4
N17 C109 H10N 109.4
C110 C109 H10N 109.4
H10M C109 H10N 108.0
N18 C110 C111 121.2(4)
N18 C110 C109 118.0(4)
C111 C110 C109 120.8(4)
C110 C111 C112 119.7(4)
C110 C111 H111 120.1
C112 C111 H111 120.1
C113 C112 C111 119.0(4)
C113 C112 H112 120.5
C111 C112 H112 120.5
C112 C113 C114 119.0(4)
C112 C113 H113 120.5
C114 C113 H113 120.5
N18 C114 C113 122.8(4)
N18 C114 H114 118.6
C113 C114 H114 118.6
Cl9 C115 Cl8 110.6(3)
Cl9 C115 Cl7 110.3(3)
Cl8 C115 Cl7 108.8(3)
Cl9 C115 H115 109.1
Cl8 C115 H115 109.1
Cl7 C115 H115 109.1
Cl12 C116 Cl10 110.8(3)
Cl12 C116 Cl11 109.6(3)
Cl10 C116 Cl11 110.3(3)
Cl12 C116 H116 108.7
Cl10 C116 H116 108.7
Cl11 C116 H116 108.7
Cl14 C117 Cl13 112.8(4)
Cl14 C117 Cl15 109.5(4)
Cl13 C117 Cl15 109.1(4)
Cl14 C117 H117 108.4
Cl13 C117 H117 108.4
Cl15 C117 H117 108.4

loop_
_geom_bond_atom_site_label_1
_geom_bond_atom_site_label_2
_geom_bond_distance
Pd1 C13 1.911(4)
Pd1 O1 2.012(3)
Pd1 N3 2.045(3)
Pd1 Cl1 2.3821(10)
Pd2 C32 1.930(4)
Pd2 O2 1.997(3)
Pd2 N6 2.077(4)
Pd2 Cl2 2.3920(11)
Pd3 C51 1.921(4)
Pd3 O3 1.988(3)
Pd3 N9 2.074(3)
Pd3 Cl3 2.4037(11)
Pd4 C70 1.923(4)
Pd4 O4 1.997(3)
Pd4 N12 2.051(3)
Pd4 Cl4 2.3765(10)
Pd5 C89 1.920(4)
Pd5 O5 2.008(3)
Pd5 N15 2.056(3)
Pd5 Cl5 2.3779(11)
Pd6 C108 1.918(4)
Pd6 O6 2.001(3)
Pd6 N18 2.043(3)
Pd6 Cl6 2.3879(10)
O1 C1 1.325(5)
O2 C20 1.340(6)
O3 C39 1.323(5)
O4 C58 1.345(5)
O5 C77 1.343(5)
O6 C96 1.329(5)
N1 C13 1.346(5)
N1 C11 1.399(5)
N1 C6 1.433(5)
N2 C13 1.345(5)
N2 C12 1.393(5)
N2 C14 1.463(5)
N3 C15 1.347(5)
N3 C19 1.349(5)
N4 C32 1.352(6)
N4 C30 1.399(5)
N4 C25 1.438(6)
N5 C32 1.352(5)
N5 C31 1.386(6)
N5 C33 1.454(6)
N6 C34 1.350(5)
N6 C38 1.351(5)
N7 C51 1.362(5)
N7 C49 1.395(5)
N7 C44 1.432(5)
N8 C51 1.348(5)
N8 C50 1.388(5)
N8 C52 1.454(5)
N9 C53 1.355(5)
N9 C57 1.363(5)
N10 C70 1.347(5)
N10 C68 1.401(5)
N10 C63 1.425(5)
N11 C70 1.346(5)
N11 C69 1.391(5)
N11 C71 1.459(5)
N12 C76 1.348(5)
N12 C72 1.358(5)
N13 C89 1.350(5)
N13 C87 1.393(5)
N13 C82 1.432(5)
N14 C89 1.333(5)
N14 C88 1.384(5)
N14 C90 1.474(5)
N15 C95 1.347(5)
N15 C91 1.365(5)
N16 C108 1.348(5)
N16 C106 1.398(5)
N16 C101 1.429(5)
N17 C108 1.343(5)
N17 C107 1.380(5)
N17 C109 1.475(5)
N18 C114 1.353(5)
N18 C110 1.360(5)
C1 C2 1.403(6)
C1 C6 1.414(6)
C2 C3 1.383(6)
C2 H2 0.9500
C3 C4 1.404(6)
C3 H3 0.9500
C4 C5 1.382(6)
C4 C7 1.538(6)
C5 C6 1.396(6)
C5 H5 0.9500
C7 C8 1.538(7)
C7 C9 1.539(7)
C7 C10 1.540(7)
C8 H8A 0.9800
C8 H8B 0.9800
C8 H8C 0.9800
C9 H9A 0.9800
C9 H9B 0.9800
C9 H9C 0.9800
C10 H10A 0.9800
C10 H10B 0.9800
C10 H10C 0.9800
C11 C12 1.339(6)
C11 H11 0.9500
C12 H12 0.9500
C14 C15 1.517(6)
C14 H14A 0.9900
C14 H14B 0.9900
C15 C16 1.392(6)
C16 C17 1.386(6)
C16 H16 0.9500
C17 C18 1.376(6)
C17 H17 0.9500
C18 C19 1.380(6)
C18 H18 0.9500
C19 H19 0.9500
C20 C21 1.398(7)
C20 C25 1.401(6)
C21 C22 1.378(7)
C21 H21 0.9500
C22 C23 1.394(7)
C22 H22 0.9500
C23 C24 1.399(7)
C23 C26 1.532(7)
C24 C25 1.393(6)
C24 H24 0.9500
C26 C28 1.533(8)
C26 C29 1.542(8)
C26 C27 1.547(9)
C27 H27A 0.9800
C27 H27B 0.9800
C27 H27C 0.9800
C28 H28A 0.9800
C28 H28B 0.9800
C28 H28C 0.9800
C29 H29A 0.9800
C29 H29B 0.9800
C29 H29C 0.9800
C30 C31 1.333(7)
C30 H30 0.9500
C31 H31 0.9500
C33 C34 1.510(6)
C33 H33A 0.9900
C33 H33B 0.9900
C34 C35 1.383(6)
C35 C36 1.385(6)
C35 H35 0.9500
C36 C37 1.381(6)
C36 H36 0.9500
C37 C38 1.368(6)
C37 H37 0.9500
C38 H38 0.9500
C39 C40 1.402(6)
C39 C44 1.403(6)
C40 C41 1.391(7)
C40 H40 0.9500
C41 C42 1.400(6)
C41 H41 0.9500
C42 C43 1.383(6)
C42 C45 1.538(6)
C43 C44 1.396(6)
C43 H43 0.9500
C45 C46 1.524(7)
C45 C47 1.525(7)
C45 C48 1.535(7)
C46 H46A 0.9800
C46 H46B 0.9800
C46 H46C 0.9800
C47 H47A 0.9800
C47 H47B 0.9800
C47 H47C 0.9800
C48 H48A 0.9800
C48 H48B 0.9800
C48 H48C 0.9800
C49 C50 1.333(6)
C49 H49 0.9500
C50 H50 0.9500
C52 C53 1.505(6)
C52 H52A 0.9900
C52 H52B 0.9900
C53 C54 1.383(6)
C54 C55 1.374(6)
C54 H54 0.9500
C55 C56 1.375(6)
C55 H55 0.9500
C56 C57 1.378(6)
C56 H56 0.9500
C57 H57 0.9500
C58 C59 1.397(6)
C58 C63 1.413(6)
C59 C60 1.386(6)
C59 H59 0.9500
C60 C61 1.407(6)
C60 H60 0.9500
C61 C62 1.393(6)
C61 C64 1.529(6)
C62 C63 1.385(6)
C62 H62 0.9500
C64 C66 1.533(6)
C64 C67 1.533(6)
C64 C65 1.543(6)
C65 H65A 0.9800
C65 H65B 0.9800
C65 H65C 0.9800
C66 H66A 0.9800
C66 H66B 0.9800
C66 H66C 0.9800
C67 H67A 0.9800
C67 H67B 0.9800
C67 H67C 0.9800
C68 C69 1.341(6)
C68 H68 0.9500
C69 H69 0.9500
C71 C72 1.502(6)
C71 H71A 0.9900
C71 H71B 0.9900
C72 C73 1.392(6)
C73 C74 1.378(6)
C73 H73 0.9500
C74 C75 1.382(6)
C74 H74 0.9500
C75 C76 1.382(6)
C75 H75 0.9500
C76 H76 0.9500
C77 C78 1.399(6)
C77 C82 1.410(6)
C78 C79 1.394(6)
C78 H78 0.9500
C79 C80 1.391(6)
C79 H79 0.9500
C80 C81 1.401(6)
C80 C83 1.539(6)
C81 C82 1.386(6)
C81 H81 0.9500
C83 C86 1.530(6)
C83 C85 1.533(6)
C83 C84 1.546(7)
C84 H84A 0.9800
C84 H84B 0.9800
C84 H84C 0.9800
C85 H85A 0.9800
C85 H85B 0.9800
C85 H85C 0.9800
C86 H86A 0.9800
C86 H86B 0.9800
C86 H86C 0.9800
C87 C88 1.354(6)
C87 H87 0.9500
C88 H88 0.9500
C90 C91 1.511(6)
C90 H90A 0.9900
C90 H90B 0.9900
C91 C92 1.378(6)
C92 C93 1.397(6)
C92 H92 0.9500
C93 C94 1.382(6)
C93 H93 0.9500
C94 C95 1.382(6)
C94 H94 0.9500
C95 H95 0.9500
C96 C101 1.405(6)
C96 C97 1.418(6)
C97 C98 1.372(6)
C97 H97 0.9500
C98 C99 1.406(7)
C98 H98 0.9500
C99 C100 1.390(6)
C99 C102 1.541(6)
C100 C101 1.395(6)
C100 H100 0.9500
C102 C104 1.522(7)
C102 C103 1.527(7)
C102 C105 1.532(8)
C103 H10D 0.9800
C103 H10E 0.9800
C103 H10F 0.9800
C104 H10G 0.9800
C104 H10H 0.9800
C104 H10I 0.9800
C105 H10J 0.9800
C105 H10K 0.9800
C105 H10L 0.9800
C106 C107 1.349(6)
C106 H106 0.9500
C107 H107 0.9500
C109 C110 1.509(6)
C109 H10M 0.9900
C109 H10N 0.9900
C110 C111 1.390(6)
C111 C112 1.390(7)
C111 H111 0.9500
C112 C113 1.377(7)
C112 H112 0.9500
C113 C114 1.381(6)
C113 H113 0.9500
C114 H114 0.9500
Cl7 C115 1.774(6)
Cl8 C115 1.759(6)
Cl9 C115 1.749(6)
Cl10 C116 1.759(5)
Cl11 C116 1.763(6)
Cl12 C116 1.756(5)
Cl13 C117 1.734(6)
Cl14 C117 1.717(6)
Cl15 C117 1.739(6)
C115 H115 1.0000
C116 H116 1.0000
C117 H117 1.0000

loop_
_geom_torsion_atom_site_label_1
_geom_torsion_atom_site_label_2
_geom_torsion_atom_site_label_3
_geom_torsion_atom_site_label_4
_geom_torsion
C13 Pd1 O1 C1 32.6(3)
N3 Pd1 O1 C1 -26.1(11)
Cl1 Pd1 O1 C1 -155.2(3)
C32 Pd2 O2 C20 -38.2(3)
N6 Pd2 O2 C20 -72(3)
Cl2 Pd2 O2 C20 137.5(3)
C51 Pd3 O3 C39 -33.7(3)
N9 Pd3 O3 C39 -88.9(18)
Cl3 Pd3 O3 C39 141.0(3)
C70 Pd4 O4 C58 -45.2(3)
N12 Pd4 O4 C58 -56.7(16)
Cl4 Pd4 O4 C58 138.4(3)
C89 Pd5 O5 C77 43.8(3)
N15 Pd5 O5 C77 44.3(16)
Cl5 Pd5 O5 C77 -142.0(3)
C108 Pd6 O6 C96 30.6(3)
N18 Pd6 O6 C96 -28.7(12)
Cl6 Pd6 O6 C96 -157.2(3)
C13 Pd1 N3 C15 28.6(3)
O1 Pd1 N3 C15 87.3(10)
Cl1 Pd1 N3 C15 -143.8(3)
C13 Pd1 N3 C19 -138.7(3)
O1 Pd1 N3 C19 -80.0(10)
Cl1 Pd1 N3 C19 49.0(3)
C32 Pd2 N6 C34 -22.0(3)
O2 Pd2 N6 C34 12(3)
Cl2 Pd2 N6 C34 162.1(3)
C32 Pd2 N6 C38 156.2(3)
O2 Pd2 N6 C38 -170(3)
Cl2 Pd2 N6 C38 -19.7(3)
C51 Pd3 N9 C53 -24.7(3)
O3 Pd3 N9 C53 30.5(19)
Cl3 Pd3 N9 C53 160.3(3)
C51 Pd3 N9 C57 156.7(3)
O3 Pd3 N9 C57 -148.1(16)
Cl3 Pd3 N9 C57 -18.2(3)
C70 Pd4 N12 C76 147.0(3)
O4 Pd4 N12 C76 158.5(14)
Cl4 Pd4 N12 C76 -36.7(3)
C70 Pd4 N12 C72 -30.8(3)
O4 Pd4 N12 C72 -19.3(17)
Cl4 Pd4 N12 C72 145.5(3)
C89 Pd5 N15 C95 -145.4(3)
O5 Pd5 N15 C95 -145.9(14)
Cl5 Pd5 N15 C95 40.4(3)
C89 Pd5 N15 C91 29.6(3)
O5 Pd5 N15 C91 29.1(17)
Cl5 Pd5 N15 C91 -144.5(3)
C108 Pd6 N18 C114 -140.7(3)
O6 Pd6 N18 C114 -81.4(11)
Cl6 Pd6 N18 C114 46.9(3)
C108 Pd6 N18 C110 27.9(3)
O6 Pd6 N18 C110 87.1(11)
Cl6 Pd6 N18 C110 -144.5(3)
Pd1 O1 C1 C2 157.3(3)
Pd1 O1 C1 C6 -24.3(5)
O1 C1 C2 C3 -177.1(4)
C6 C1 C2 C3 4.3(6)
C1 C2 C3 C4 0.4(6)
C2 C3 C4 C5 -3.4(6)
C2 C3 C4 C7 177.1(4)
C3 C4 C5 C6 1.4(6)
C7 C4 C5 C6 -179.1(4)
C4 C5 C6 C1 3.6(6)
C4 C5 C6 N1 -172.7(4)
O1 C1 C6 C5 175.2(4)
C2 C1 C6 C5 -6.3(6)
O1 C1 C6 N1 -8.5(6)
C2 C1 C6 N1 170.0(3)
C13 N1 C6 C5 -159.6(4)
C11 N1 C6 C5 27.6(6)
C13 N1 C6 C1 24.0(6)
C11 N1 C6 C1 -148.9(4)
C5 C4 C7 C8 0.7(6)
C3 C4 C7 C8 -179.8(4)
C5 C4 C7 C9 120.8(5)
C3 C4 C7 C9 -59.7(5)
C5 C4 C7 C10 -119.3(5)
C3 C4 C7 C10 60.2(5)
C13 N1 C11 C12 0.5(4)
C6 N1 C11 C12 174.2(4)
N1 C11 C12 N2 0.7(4)
C13 N2 C12 C11 -1.7(4)
C14 N2 C12 C11 -173.9(4)
C12 N2 C13 N1 1.9(4)
C14 N2 C13 N1 174.5(3)
C12 N2 C13 Pd1 -170.1(3)
C14 N2 C13 Pd1 2.5(5)
C11 N1 C13 N2 -1.5(4)
C6 N1 C13 N2 -175.4(3)
C11 N1 C13 Pd1 170.1(3)
C6 N1 C13 Pd1 -3.8(6)
O1 Pd1 C13 N2 150.8(3)
N3 Pd1 C13 N2 -35.7(3)
Cl1 Pd1 C13 N2 62.1(11)
O1 Pd1 C13 N1 -19.4(4)
N3 Pd1 C13 N1 154.1(4)
Cl1 Pd1 C13 N1 -108.0(9)
C13 N2 C14 C15 49.7(5)
C12 N2 C14 C15 -139.0(4)
C19 N3 C15 C16 0.2(6)
Pd1 N3 C15 C16 -166.9(3)
C19 N3 C15 C14 178.1(4)
Pd1 N3 C15 C14 11.0(5)
N2 C14 C15 N3 -54.9(5)
N2 C14 C15 C16 123.1(4)
N3 C15 C16 C17 1.3(6)
C14 C15 C16 C17 -176.5(4)
C15 C16 C17 C18 -1.6(7)
C16 C17 C18 C19 0.4(7)
C15 N3 C19 C18 -1.5(6)
Pd1 N3 C19 C18 166.6(4)
C17 C18 C19 N3 1.1(7)
Pd2 O2 C20 C21 -147.4(3)
Pd2 O2 C20 C25 35.2(6)
O2 C20 C21 C22 -177.9(4)
C25 C20 C21 C22 -0.1(7)
C20 C21 C22 C23 0.6(8)
C21 C22 C23 C24 -0.7(8)
C21 C22 C23 C26 179.3(5)
C22 C23 C24 C25 0.4(7)
C26 C23 C24 C25 -179.6(5)
C23 C24 C25 C20 0.0(7)
C23 C24 C25 N4 -179.3(4)
O2 C20 C25 C24 177.4(4)
C21 C20 C25 C24 -0.1(6)
O2 C20 C25 N4 -3.3(7)
C21 C20 C25 N4 179.1(4)
C32 N4 C25 C24 164.5(4)
C30 N4 C25 C24 -15.5(6)
C32 N4 C25 C20 -14.7(6)
C30 N4 C25 C20 165.2(4)
C22 C23 C26 C28 119.6(6)
C24 C23 C26 C28 -60.4(7)
C22 C23 C26 C29 -0.6(8)
C24 C23 C26 C29 179.4(6)
C22 C23 C26 C27 -120.5(6)
C24 C23 C26 C27 59.5(7)
C32 N4 C30 C31 0.4(5)
C25 N4 C30 C31 -179.6(4)
N4 C30 C31 N5 -0.2(5)
C32 N5 C31 C30 0.0(5)
C33 N5 C31 C30 171.1(4)
C31 N5 C32 N4 0.3(4)
C33 N5 C32 N4 -170.9(4)
C31 N5 C32 Pd2 -178.0(3)
C33 N5 C32 Pd2 10.9(6)
C30 N4 C32 N5 -0.4(4)
C25 N4 C32 N5 179.6(4)
C30 N4 C32 Pd2 177.8(3)
C25 N4 C32 Pd2 -2.2(6)
O2 Pd2 C32 N5 -159.1(4)
N6 Pd2 C32 N5 19.4(4)
Cl2 Pd2 C32 N5 162.3(8)
O2 Pd2 C32 N4 23.0(4)
N6 Pd2 C32 N4 -158.4(4)
Cl2 Pd2 C32 N4 -15.6(13)
C32 N5 C33 C34 -46.6(6)
C31 N5 C33 C34 143.5(4)
C38 N6 C34 C35 2.2(6)
Pd2 N6 C34 C35 -179.5(3)
C38 N6 C34 C33 177.1(4)
Pd2 N6 C34 C33 -4.6(5)
N5 C33 C34 N6 41.5(6)
N5 C33 C34 C35 -143.3(4)
N6 C34 C35 C36 -2.0(6)
C33 C34 C35 C36 -177.1(4)
C34 C35 C36 C37 0.7(6)
C35 C36 C37 C38 0.2(6)
C34 N6 C38 C37 -1.3(6)
Pd2 N6 C38 C37 -179.7(3)
C36 C37 C38 N6 0.1(6)
Pd3 O3 C39 C40 -154.4(3)
Pd3 O3 C39 C44 27.1(6)
O3 C39 C40 C41 -178.7(5)
C44 C39 C40 C41 0.0(7)
C39 C40 C41 C42 0.1(9)
C40 C41 C42 C43 -1.0(8)
C40 C41 C42 C45 -179.4(5)
C41 C42 C43 C44 1.9(7)
C45 C42 C43 C44 -179.7(4)
C42 C43 C44 C39 -1.9(7)
C42 C43 C44 N7 177.4(4)
O3 C39 C44 C43 179.4(4)
C40 C39 C44 C43 0.9(6)
O3 C39 C44 N7 0.1(7)
C40 C39 C44 N7 -178.4(4)
C51 N7 C44 C43 171.2(4)
C49 N7 C44 C43 -16.8(6)
C51 N7 C44 C39 -9.5(6)
C49 N7 C44 C39 162.5(4)
C43 C42 C45 C46 41.4(6)
C41 C42 C45 C46 -140.3(5)
C43 C42 C45 C47 160.4(5)
C41 C42 C45 C47 -21.2(7)
C43 C42 C45 C48 -77.1(6)
C41 C42 C45 C48 101.3(6)
C51 N7 C49 C50 0.4(5)
C44 N7 C49 C50 -172.6(4)
N7 C49 C50 N8 -0.8(5)
C51 N8 C50 C49 0.9(5)
C52 N8 C50 C49 168.7(4)
C50 N8 C51 N7 -0.6(4)
C52 N8 C51 N7 -168.8(3)
C50 N8 C51 Pd3 -177.0(3)
C52 N8 C51 Pd3 14.8(5)
C49 N7 C51 N8 0.1(4)
C44 N7 C51 N8 173.2(3)
C49 N7 C51 Pd3 176.4(3)
C44 N7 C51 Pd3 -10.5(6)
O3 Pd3 C51 N8 -158.3(3)
N9 Pd3 C51 N8 18.5(3)
Cl3 Pd3 C51 N8 155.3(7)
O3 Pd3 C51 N7 26.1(3)
N9 Pd3 C51 N7 -157.1(4)
Cl3 Pd3 C51 N7 -20.3(12)
C51 N8 C52 C53 -50.9(5)
C50 N8 C52 C53 142.8(4)
C57 N9 C53 C54 2.1(5)
Pd3 N9 C53 C54 -176.5(3)
C57 N9 C53 C52 177.1(4)
Pd3 N9 C53 C52 -1.5(5)
N8 C52 C53 N9 41.8(5)
N8 C52 C53 C54 -142.9(4)
N9 C53 C54 C55 -0.9(6)
C52 C53 C54 C55 -176.0(4)
C53 C54 C55 C56 -0.6(6)
C54 C55 C56 C57 0.7(6)
C53 N9 C57 C56 -2.0(6)
Pd3 N9 C57 C56 176.7(3)
C55 C56 C57 N9 0.6(6)
Pd4 O4 C58 C59 -141.5(3)
Pd4 O4 C58 C63 39.8(5)
O4 C58 C59 C60 179.4(4)
C63 C58 C59 C60 -1.7(6)
C58 C59 C60 C61 -0.4(7)
C59 C60 C61 C62 1.2(6)
C59 C60 C61 C64 -175.7(4)
C60 C61 C62 C63 0.1(6)
C64 C61 C62 C63 177.0(4)
C61 C62 C63 C58 -2.4(6)
C61 C62 C63 N10 178.2(4)
O4 C58 C63 C62 -178.1(4)
C59 C58 C63 C62 3.1(6)
O4 C58 C63 N10 1.3(6)
C59 C58 C63 N10 -177.4(4)
C70 N10 C63 C62 153.8(4)
C68 N10 C63 C62 -29.3(6)
C70 N10 C63 C58 -25.7(6)
C68 N10 C63 C58 151.2(4)
C62 C61 C64 C66 35.0(6)
C60 C61 C64 C66 -148.3(4)
C62 C61 C64 C67 156.0(4)
C60 C61 C64 C67 -27.3(6)
C62 C61 C64 C65 -84.7(5)
C60 C61 C64 C65 92.0(5)
C70 N10 C68 C69 0.6(5)
C63 N10 C68 C69 -176.6(4)
N10 C68 C69 N11 -0.7(5)
C70 N11 C69 C68 0.5(5)
C71 N11 C69 C68 172.1(4)
C69 N11 C70 N10 -0.1(4)
C71 N11 C70 N10 -172.3(3)
C69 N11 C70 Pd4 173.2(3)
C71 N11 C70 Pd4 0.9(5)
C68 N10 C70 N11 -0.3(4)
C63 N10 C70 N11 177.0(3)
C68 N10 C70 Pd4 -173.4(3)
C63 N10 C70 Pd4 4.0(6)
O4 Pd4 C70 N11 -146.3(3)
N12 Pd4 C70 N11 32.8(3)
Cl4 Pd4 C70 N11 -110.1(11)
O4 Pd4 C70 N10 25.5(4)
N12 Pd4 C70 N10 -155.4(4)
Cl4 Pd4 C70 N10 61.7(13)
C70 N11 C71 C72 -48.8(5)
C69 N11 C71 C72 140.5(4)
C76 N12 C72 C73 1.7(5)
Pd4 N12 C72 C73 179.5(3)
C76 N12 C72 C71 178.5(3)
Pd4 N12 C72 C71 -3.7(5)
N11 C71 C72 N12 48.7(5)
N11 C71 C72 C73 -134.4(4)
N12 C72 C73 C74 -0.7(6)
C71 C72 C73 C74 -177.6(4)
C72 C73 C74 C75 -0.5(6)
C73 C74 C75 C76 0.8(6)
C72 N12 C76 C75 -1.4(6)
Pd4 N12 C76 C75 -179.3(3)
C74 C75 C76 N12 0.2(6)
Pd5 O5 C77 C78 143.1(3)
Pd5 O5 C77 C82 -37.3(5)
O5 C77 C78 C79 -176.7(4)
C82 C77 C78 C79 3.6(6)
C77 C78 C79 C80 0.4(7)
C78 C79 C80 C81 -3.3(7)
C78 C79 C80 C83 173.9(4)
C79 C80 C81 C82 2.1(6)
C83 C80 C81 C82 -175.2(4)
C80 C81 C82 C77 2.0(7)
C80 C81 C82 N13 -178.9(4)
O5 C77 C82 C81 175.6(4)
C78 C77 C82 C81 -4.8(6)
O5 C77 C82 N13 -3.6(6)
C78 C77 C82 N13 176.1(4)
C89 N13 C82 C81 -151.9(4)
C87 N13 C82 C81 32.4(6)
C89 N13 C82 C77 27.3(6)
C87 N13 C82 C77 -148.4(4)
C79 C80 C83 C86 134.8(5)
C81 C80 C83 C86 -48.1(6)
C79 C80 C83 C85 14.4(6)
C81 C80 C83 C85 -168.5(4)
C79 C80 C83 C84 -104.7(5)
C81 C80 C83 C84 72.4(5)
C89 N13 C87 C88 -0.1(5)
C82 N13 C87 C88 176.2(4)
N13 C87 C88 N14 0.4(5)
C89 N14 C88 C87 -0.6(5)
C90 N14 C88 C87 -173.4(4)
C88 N14 C89 N13 0.6(5)
C90 N14 C89 N13 173.7(3)
C88 N14 C89 Pd5 -171.1(3)
C90 N14 C89 Pd5 2.0(6)
C87 N13 C89 N14 -0.3(5)
C82 N13 C89 N14 -176.7(4)
C87 N13 C89 Pd5 171.2(3)
C82 N13 C89 Pd5 -5.2(6)
O5 Pd5 C89 N14 145.4(4)
N15 Pd5 C89 N14 -34.6(4)
Cl5 Pd5 C89 N14 85.5(11)
O5 Pd5 C89 N13 -24.5(4)
N15 Pd5 C89 N13 155.5(4)
Cl5 Pd5 C89 N13 -84.4(11)
C89 N14 C90 C91 47.0(5)
C88 N14 C90 C91 -140.9(4)
C95 N15 C91 C92 -2.0(6)
Pd5 N15 C91 C92 -177.1(3)
C95 N15 C91 C90 -178.6(3)
Pd5 N15 C91 C90 6.3(5)
N14 C90 C91 N15 -49.6(5)
N14 C90 C91 C92 133.6(4)
N15 C91 C92 C93 0.8(6)
C90 C91 C92 C93 177.4(4)
C91 C92 C93 C94 0.6(6)
C92 C93 C94 C95 -0.8(6)
C91 N15 C95 C94 1.9(6)
Pd5 N15 C95 C94 177.1(3)
C93 C94 C95 N15 -0.5(6)
Pd6 O6 C96 C101 -22.2(5)
Pd6 O6 C96 C97 158.9(3)
O6 C96 C97 C98 -175.1(4)
C101 C96 C97 C98 5.9(6)
C96 C97 C98 C99 0.2(7)
C97 C98 C99 C100 -4.0(6)
C97 C98 C99 C102 176.5(4)
C98 C99 C100 C101 1.5(6)
C102 C99 C100 C101 -179.0(4)
C99 C100 C101 C96 5.0(6)
C99 C100 C101 N16 -173.0(4)
O6 C96 C101 C100 172.7(4)
C97 C96 C101 C100 -8.4(6)
O6 C96 C101 N16 -9.3(6)
C97 C96 C101 N16 169.6(3)
C108 N16 C101 C100 -157.8(4)
C106 N16 C101 C100 28.9(6)
C108 N16 C101 C96 24.1(6)
C106 N16 C101 C96 -149.2(4)
C100 C99 C102 C104 -115.6(5)
C98 C99 C102 C104 63.8(6)
C100 C99 C102 C103 124.5(5)
C98 C99 C102 C103 -56.1(6)
C100 C99 C102 C105 4.3(6)
C98 C99 C102 C105 -176.2(4)
C108 N16 C106 C107 0.2(4)
C101 N16 C106 C107 174.4(4)
N16 C106 C107 N17 0.7(4)
C108 N17 C107 C106 -1.4(4)
C109 N17 C107 C106 -173.1(4)
C107 N17 C108 N16 1.5(4)
C109 N17 C108 N16 173.6(3)
C107 N17 C108 Pd6 -169.4(3)
C109 N17 C108 Pd6 2.7(5)
C106 N16 C108 N17 -1.1(4)
C101 N16 C108 N17 -175.3(3)
C106 N16 C108 Pd6 169.5(3)
C101 N16 C108 Pd6 -4.7(6)
O6 Pd6 C108 N17 151.0(3)
N18 Pd6 C108 N17 -35.0(3)
Cl6 Pd6 C108 N17 70.2(11)
O6 Pd6 C108 N16 -18.0(4)
N18 Pd6 C108 N16 156.0(4)
Cl6 Pd6 C108 N16 -98.7(10)
C108 N17 C109 C110 48.7(5)
C107 N17 C109 C110 -140.5(4)
C114 N18 C110 C111 -0.3(6)
Pd6 N18 C110 C111 -168.7(3)
C114 N18 C110 C109 179.3(4)
Pd6 N18 C110 C109 10.9(5)
N17 C109 C110 N18 -53.8(5)
N17 C109 C110 C111 125.7(4)
N18 C110 C111 C112 1.5(6)
C109 C110 C111 C112 -178.1(4)
C110 C111 C112 C113 -1.7(7)
C111 C112 C113 C114 0.7(7)
C110 N18 C114 C113 -0.7(6)
Pd6 N18 C114 C113 168.5(4)
C112 C113 C114 N18 0.5(7)

loop_
_platon_squeeze_void_nr
_platon_squeeze_void_average_x
_platon_squeeze_void_average_y
_platon_squeeze_void_average_z
_platon_squeeze_void_volume
_platon_squeeze_void_count_electrons
_platon_squeeze_void_content
1 0.215 0.690 0.852 9 0 ' '
2 0.500 0.000 0.500 210 47 ' '
3 0.378 0.243 0.179 36 1 ' '
4 0.622 0.757 0.821 36 1 ' '
5 0.785 0.310 0.148 9 0 ' '
